data_4508484
loop_
_publ_author_name
'Amo-Ochoa, Pilar'
'Jim\'enez-Aparicio, Reyes'
'Perles, Josefina'
'Torres, M. Rosario'
'Gennari, Marcello'
'Zamora, F\'elix'

_publ_section_title
;
 Structural Diversity in Paddlewheel Dirhodium(II) Compounds through Ionic
 Interactions: Electronic and Redox Properties
;
_journal_issue 11
_journal_name_full 'Crystal Growth &amp; Design'
_journal_page_first 4977
_journal_paper_doi 10.1021/cg4011532
_journal_volume 13
_journal_year 2013
_chemical_formula_sum 'C12 H20 I2 K2 O9 Rh2'
_chemical_formula_weight 846.10
_chemical_name_systematic
; 
 ? 
;
_space_group_IT_number 2
_symmetry_cell_setting triclinic
_symmetry_space_group_name_Hall '-P 1'
_symmetry_space_group_name_H-M 'P -1'
_atom_sites_solution_hydrogens geom
_atom_sites_solution_primary direct
_atom_sites_solution_secondary difmap
_audit_creation_method SHELXL-97
_cell_angle_alpha 97.41(2)
_cell_angle_beta 110.01(3)
_cell_angle_gamma 102.37(2)
_cell_formula_units_Z 4
_cell_length_a 12.375(4)
_cell_length_b 13.372(3)
_cell_length_c 15.740(3)
_cell_measurement_temperature 296(2)
_cell_volume 2331.8(12)
_computing_cell_refinement 'Bruker SMART'
_computing_data_collection 'Bruker SMART'
_computing_data_reduction 'Bruker SAINT'
_computing_molecular_graphics 'Bruker SHELXTL'
_computing_publication_material 'Bruker SHELXTL'
_computing_structure_refinement 'SHELXL-97 (Sheldrick, 1997)'
_computing_structure_solution 'SHELXS-97 (Sheldrick, 1990)'
_diffrn_ambient_temperature 296(2)
_diffrn_measured_fraction_theta_full 0.971
_diffrn_measured_fraction_theta_max 0.971
_diffrn_measurement_device_type 'CCD area detector'
_diffrn_measurement_method 'phi and omega scans'
_diffrn_radiation_monochromator graphite
_diffrn_radiation_source 'fine-focus sealed tube'
_diffrn_radiation_type MoK\a
_diffrn_radiation_wavelength 0.71073
_diffrn_reflns_av_R_equivalents 0.0457
_diffrn_reflns_av_sigmaI/netI 0.0723
_diffrn_reflns_limit_h_max 14
_diffrn_reflns_limit_h_min -14
_diffrn_reflns_limit_k_max 15
_diffrn_reflns_limit_k_min -12
_diffrn_reflns_limit_l_max 18
_diffrn_reflns_limit_l_min -18
_diffrn_reflns_number 17918
_diffrn_reflns_theta_full 25.01
_diffrn_reflns_theta_max 25.01
_diffrn_reflns_theta_min 1.41
_exptl_absorpt_coefficient_mu 4.457
_exptl_absorpt_correction_T_max 0.8079
_exptl_absorpt_correction_T_min 0.5179
_exptl_absorpt_correction_type multi-scan
_exptl_absorpt_process_details SADABS
_exptl_crystal_colour green
_exptl_crystal_density_diffrn 2.410
_exptl_crystal_density_method 'not measured'
_exptl_crystal_description prismatic
_exptl_crystal_F_000 1592
_exptl_crystal_size_max 0.17
_exptl_crystal_size_mid 0.12
_exptl_crystal_size_min 0.05
_refine_diff_density_max 2.492
_refine_diff_density_min -1.070
_refine_diff_density_rms 0.250
_refine_ls_extinction_method none
_refine_ls_goodness_of_fit_ref 0.997
_refine_ls_hydrogen_treatment constr
_refine_ls_matrix_type full
_refine_ls_number_parameters 494
_refine_ls_number_reflns 7985
_refine_ls_number_restraints 21
_refine_ls_restrained_S_all 0.997
_refine_ls_R_factor_all 0.1003
_refine_ls_R_factor_gt 0.0569
_refine_ls_shift/su_max 0.008
_refine_ls_shift/su_mean 0.000
_refine_ls_structure_factor_coef Fsqd
_refine_ls_weighting_details 'calc w=1/[\s^2^(Fo^2^)+(0.0970P)^2^+16.9034P] where P=(Fo^2^+2Fc^2^)/3'
_refine_ls_weighting_scheme calc
_refine_ls_wR_factor_gt 0.1498
_refine_ls_wR_factor_ref 0.1833
_reflns_number_gt 4990
_reflns_number_total 7985
_reflns_threshold_expression >2sigma(I)
_cod_data_source_file cg4011532_si_001.cif
_cod_data_source_block C3
_cod_depositor_comments
;
The following automatic conversions were performed:

'_symmetry_cell_setting' value 'Triclinic' changed to 'triclinic'
according to /home/saulius/struct/CIF-dictionaries/cif_core.dic
dictionary named 'cif_core.dic' version 2.4.2 from 2011-04-26.

Automatic conversion script
Id: cif_fix_values 1891 2012-01-12 08:04:46Z andrius 
;
_cod_original_cell_volume 2331.8(10)
_cod_original_sg_symbol_H-M P-1
_cod_database_code 4508484

loop_
_symmetry_equiv_pos_as_xyz
'x, y, z'
'-x, -y, -z'

loop_
_atom_site_label
_atom_site_type_symbol
_atom_site_fract_x
_atom_site_fract_y
_atom_site_fract_z
_atom_site_U_iso_or_equiv
_atom_site_adp_type
_atom_site_occupancy
_atom_site_symmetry_multiplicity
_atom_site_calc_flag
_atom_site_refinement_flags
C1 C 0.2977(13) 0.0366(11) 0.9925(10) 0.044(4) Uani 1 1 d .
C2 C 0.1866(15) 0.0662(16) 0.9967(13) 0.071(5) Uani 1 1 d DU
H2A H 0.1395 0.0079 1.0111 0.086 Uiso 1 1 calc R
H2B H 0.2136 0.1254 1.0488 0.086 Uiso 1 1 calc R
C3 C 0.103(2) 0.095(3) 0.9134(17) 0.167(13) Uani 1 1 d DU
H3A H 0.1484 0.1485 0.8943 0.250 Uiso 1 1 calc R
H3B H 0.0441 0.1196 0.9297 0.250 Uiso 1 1 calc R
H3C H 0.0641 0.0336 0.8635 0.250 Uiso 1 1 calc R
C4 C 0.6057(12) 0.2041(11) 1.0682(10) 0.041(4) Uani 1 1 d .
C5 C 0.6546(17) 0.3171(12) 1.1050(12) 0.064(5) Uani 1 1 d .
H5A H 0.7112 0.3427 1.0774 0.076 Uiso 1 1 calc R
H5B H 0.5896 0.3490 1.0837 0.076 Uiso 1 1 calc R
C6 C 0.715(3) 0.3561(17) 1.2059(15) 0.133(12) Uani 1 1 d .
H6A H 0.6690 0.3189 1.2360 0.199 Uiso 1 1 calc R
H6B H 0.7223 0.4297 1.2214 0.199 Uiso 1 1 calc R
H6C H 0.7932 0.3451 1.2262 0.199 Uiso 1 1 calc R
C7 C 0.8455(12) 1.1115(12) 0.4923(10) 0.044(4) Uani 1 1 d .
C8 C 0.7628(14) 1.1743(12) 0.4925(11) 0.052(4) Uani 1 1 d .
H8A H 0.6822 1.1275 0.4639 0.062 Uiso 1 1 calc R
H8B H 0.7763 1.2012 0.5567 0.062 Uiso 1 1 calc R
C9 C 0.766(2) 1.2636(17) 0.4467(18) 0.108(8) Uani 1 1 d .
H9A H 0.8472 1.2955 0.4544 0.162 Uiso 1 1 calc R
H9B H 0.7364 1.3143 0.4740 0.162 Uiso 1 1 calc R
H9C H 0.7173 1.2392 0.3818 0.162 Uiso 1 1 calc R
C10 C 1.1534(12) 1.1323(12) 0.6539(11) 0.044(4) Uani 1 1 d .
C11 C 1.2348(14) 1.2076(12) 0.7445(10) 0.050(4) Uani 1 1 d .
H11A H 1.1844 1.2316 0.7734 0.060 Uiso 1 1 calc R
H11B H 1.2785 1.1681 0.7843 0.060 Uiso 1 1 calc R
C12 C 1.322(2) 1.3002(18) 0.7445(15) 0.110(9) Uani 1 1 d .
H12A H 1.3136 1.3023 0.6819 0.165 Uiso 1 1 calc R
H12B H 1.4012 1.2971 0.7794 0.165 Uiso 1 1 calc R
H12C H 1.3083 1.3621 0.7722 0.165 Uiso 1 1 calc R
C13 C 1.2267(12) 0.5047(12) 1.0611(10) 0.044(4) Uani 1 1 d .
C14 C 1.3528(14) 0.5015(14) 1.0826(13) 0.066(5) Uani 1 1 d DU
H14A H 1.4030 0.5703 1.0876 0.079 Uiso 1 1 calc R
H14B H 1.3838 0.4802 1.1407 0.079 Uiso 1 1 calc R
C15 C 1.351(2) 0.4225(19) 1.0034(16) 0.137(11) Uani 1 1 d DU
H15A H 1.2701 0.3824 0.9664 0.206 Uiso 1 1 calc R
H15B H 1.3973 0.3763 1.0280 0.206 Uiso 1 1 calc R
H15C H 1.3849 0.4589 0.9656 0.206 Uiso 1 1 calc R
C16 C 1.0224(13) 0.6128(14) 1.1575(11) 0.051(4) Uani 1 1 d .
C17 C 1.0283(15) 0.6816(15) 1.2429(11) 0.064(5) Uani 1 1 d .
H17A H 1.1107 0.7231 1.2765 0.077 Uiso 1 1 calc R
H17B H 0.9813 0.7300 1.2235 0.077 Uiso 1 1 calc R
C18 C 0.988(3) 0.631(2) 1.3070(18) 0.158(14) Uani 1 1 d .
H18A H 0.9032 0.5992 1.2785 0.237 Uiso 1 1 calc R
H18B H 1.0058 0.6827 1.3620 0.237 Uiso 1 1 calc R
H18C H 1.0282 0.5784 1.3231 0.237 Uiso 1 1 calc R
C19 C 0.5472(13) 0.6659(12) 0.6301(11) 0.046(4) Uani 1 1 d .
C20 C 0.5649(16) 0.7607(12) 0.7035(12) 0.065(5) Uani 1 1 d DU
H20A H 0.6232 0.8201 0.7007 0.079 Uiso 1 1 calc R
H20B H 0.4899 0.7787 0.6906 0.079 Uiso 1 1 calc R
C21 C 0.607(3) 0.740(3) 0.8003(13) 0.171(14) Uani 1 1 d DU
H21A H 0.5677 0.6687 0.7983 0.257 Uiso 1 1 calc R
H21B H 0.5890 0.7873 0.8407 0.257 Uiso 1 1 calc R
H21C H 0.6923 0.7492 0.8230 0.257 Uiso 1 1 calc R
C22 C 0.7088(13) 0.5632(10) 0.4902(9) 0.035(3) Uani 1 1 d .
C23 C 0.8267(13) 0.5910(14) 0.4756(13) 0.063(5) Uani 1 1 d .
H23A H 0.8424 0.6624 0.4668 0.076 Uiso 1 1 calc R
H23B H 0.8179 0.5451 0.4193 0.076 Uiso 1 1 calc R
C24 C 0.932(2) 0.582(2) 0.554(2) 0.131(11) Uani 1 1 d .
H24A H 0.9542 0.6392 0.6059 0.196 Uiso 1 1 calc R
H24B H 0.9982 0.5849 0.5347 0.196 Uiso 1 1 calc R
H24C H 0.9117 0.5168 0.5716 0.196 Uiso 1 1 calc R
I1 I 0.43522(9) 0.03251(8) 0.73249(6) 0.0456(3) Uani 1 1 d .
I2 I 0.86473(9) 0.83425(8) 0.65900(7) 0.0505(3) Uani 1 1 d .
I3 I 1.07034(10) 0.76829(9) 0.90872(8) 0.0622(4) Uani 1 1 d .
I4 I 0.64494(9) 0.33737(9) 0.69193(8) 0.0570(3) Uani 1 1 d .
K1 K 0.7206(3) 0.1945(3) 0.8724(3) 0.0652(11) Uani 1 1 d .
K2 K 0.8235(3) 0.5905(3) 0.7444(2) 0.0543(9) Uani 1 1 d .
K3 K 0.1734(3) -0.1018(3) 0.7521(2) 0.0533(9) Uani 1 1 d .
K4 K 0.3721(3) 0.1790(3) 0.5397(2) 0.0543(9) Uani 1 1 d .
O1 O 0.5651(8) 0.1681(7) 0.9786(7) 0.042(2) Uani 1 1 d .
O2 O 0.3214(8) 0.0395(8) 0.9220(7) 0.045(2) Uani 1 1 d .
O3 O 0.3955(9) -0.1439(7) 0.8749(6) 0.046(3) Uani 1 1 d .
O4 O 0.6393(8) -0.0148(8) 0.9343(7) 0.046(3) Uani 1 1 d .
O5 O 0.8403(8) 0.8486(7) 0.4223(6) 0.042(2) Uani 1 1 d .
O6 O 0.8443(8) 1.0359(8) 0.5362(7) 0.043(2) Uani 1 1 d .
O7 O 1.0840(9) 1.0552(7) 0.6621(6) 0.043(2) Uani 1 1 d .
O8 O 1.0824(8) 0.8661(7) 0.5490(6) 0.039(2) Uani 1 1 d .
O9 O 1.0000(9) 0.4854(8) 0.8502(6) 0.045(3) Uani 1 1 d .
O10 O 1.1979(8) 0.5805(8) 1.0252(7) 0.050(3) Uani 1 1 d .
O11 O 1.0408(9) 0.6611(8) 1.0970(7) 0.049(3) Uani 1 1 d .
O12 O 0.8437(8) 0.5684(8) 0.9248(7) 0.046(3) Uani 1 1 d .
O13 O 0.5790(9) 0.5863(8) 0.6555(6) 0.044(2) Uani 1 1 d .
O14 O 0.7026(8) 0.5086(7) 0.5488(6) 0.040(2) Uani 1 1 d .
O15 O 0.4962(8) 0.3281(7) 0.4521(7) 0.043(2) Uani 1 1 d .
O16 O 0.3735(9) 0.4047(7) 0.5606(6) 0.040(2) Uani 1 1 d .
O17 O 0.411(2) 0.0264(15) 0.4300(13) 0.144(8) Uani 1 1 d .
O18 O 0.780(2) 0.056(2) 0.758(2) 0.253(16) Uani 1 1 d .
Rh1 Rh 0.47968(9) 0.01343(8) 0.92234(7) 0.0337(3) Uani 1 1 d .
Rh2 Rh 0.95959(9) 0.94809(8) 0.54473(7) 0.0330(3) Uani 1 1 d .
Rh3 Rh 1.02217(9) 0.57901(9) 0.97276(7) 0.0357(3) Uani 1 1 d .
Rh4 Rh 0.54090(9) 0.45313(8) 0.55799(7) 0.0310(3) Uani 1 1 d .

loop_
_atom_site_aniso_label
_atom_site_aniso_U_11
_atom_site_aniso_U_22
_atom_site_aniso_U_33
_atom_site_aniso_U_23
_atom_site_aniso_U_13
_atom_site_aniso_U_12
C1 0.034(8) 0.037(8) 0.041(9) 0.010(7) 0.002(7) -0.009(7)
C2 0.048(11) 0.095(15) 0.078(13) 0.026(11) 0.021(10) 0.035(10)
C3 0.17(3) 0.23(4) 0.20(3) 0.13(3) 0.12(3) 0.13(3)
C4 0.033(8) 0.032(8) 0.048(9) 0.005(7) 0.015(7) -0.009(6)
C5 0.078(13) 0.046(10) 0.063(11) 0.012(9) 0.028(10) 0.006(9)
C6 0.18(3) 0.078(16) 0.078(16) -0.013(12) 0.054(17) -0.073(17)
C7 0.027(8) 0.063(10) 0.038(8) 0.019(8) 0.008(7) 0.009(7)
C8 0.045(10) 0.047(10) 0.056(10) 0.011(8) 0.013(8) 0.010(8)
C9 0.13(2) 0.084(16) 0.15(2) 0.036(16) 0.08(2) 0.068(16)
C10 0.017(7) 0.042(9) 0.051(10) 0.001(7) -0.009(7) 0.008(6)
C11 0.051(10) 0.054(10) 0.039(9) 0.002(7) 0.010(8) 0.021(8)
C12 0.13(2) 0.099(18) 0.082(16) 0.018(14) 0.045(16) -0.010(16)
C13 0.028(8) 0.051(10) 0.046(9) -0.002(8) 0.013(7) 0.002(7)
C14 0.030(9) 0.073(13) 0.083(13) 0.025(11) 0.008(9) 0.009(9)
C15 0.084(17) 0.17(3) 0.19(3) 0.05(2) 0.08(2) 0.060(18)
C16 0.031(8) 0.061(11) 0.048(10) 0.012(8) 0.004(7) 0.002(8)
C17 0.042(10) 0.101(15) 0.047(10) 0.009(10) 0.015(8) 0.026(10)
C18 0.19(3) 0.17(3) 0.11(2) -0.01(2) 0.09(2) 0.00(2)
C19 0.039(9) 0.039(9) 0.048(10) 0.008(8) 0.012(8) -0.004(7)
C20 0.066(12) 0.038(9) 0.084(13) -0.010(9) 0.035(11) 0.000(8)
C21 0.24(4) 0.19(3) 0.08(2) -0.01(2) 0.06(2) 0.07(3)
C22 0.039(8) 0.030(7) 0.040(8) 0.009(6) 0.020(7) 0.005(6)
C23 0.035(9) 0.064(11) 0.104(15) 0.056(11) 0.027(10) 0.016(8)
C24 0.068(16) 0.17(3) 0.19(3) 0.10(2) 0.054(18) 0.045(17)
I1 0.0380(6) 0.0541(6) 0.0356(5) 0.0185(5) 0.0070(4) 0.0013(5)
I2 0.0370(6) 0.0598(7) 0.0483(6) 0.0288(5) 0.0098(5) 0.0015(5)
I3 0.0482(7) 0.0599(7) 0.0543(7) 0.0347(6) -0.0022(5) -0.0102(5)
I4 0.0416(6) 0.0540(7) 0.0565(7) 0.0345(5) -0.0042(5) 0.0001(5)
K1 0.049(2) 0.072(3) 0.049(2) 0.0245(19) -0.0001(18) -0.0103(19)
K2 0.0402(19) 0.057(2) 0.045(2) 0.0247(17) -0.0027(16) -0.0045(16)
K3 0.0340(18) 0.068(2) 0.048(2) 0.0286(18) 0.0047(16) 0.0025(17)
K4 0.041(2) 0.059(2) 0.054(2) 0.0216(18) 0.0081(17) 0.0053(17)
O1 0.035(5) 0.042(6) 0.046(6) 0.019(5) 0.014(5) 0.004(4)
O2 0.031(5) 0.059(7) 0.039(6) 0.018(5) 0.005(5) 0.008(5)
O3 0.044(6) 0.042(6) 0.037(6) 0.015(5) 0.007(5) -0.005(5)
O4 0.034(6) 0.063(7) 0.044(6) 0.026(5) 0.015(5) 0.008(5)
O5 0.034(5) 0.038(6) 0.041(6) 0.019(5) 0.003(5) -0.004(4)
O6 0.031(5) 0.053(6) 0.051(6) 0.026(5) 0.012(5) 0.018(5)
O7 0.042(6) 0.046(6) 0.040(6) 0.017(5) 0.015(5) 0.005(5)
O8 0.031(5) 0.037(5) 0.046(6) 0.017(5) 0.007(5) 0.012(4)
O9 0.053(6) 0.044(6) 0.030(5) 0.016(5) 0.014(5) -0.004(5)
O10 0.028(5) 0.065(7) 0.052(6) 0.036(6) 0.008(5) 0.000(5)
O11 0.049(6) 0.047(6) 0.038(6) 0.013(5) 0.005(5) 0.002(5)
O12 0.036(6) 0.054(6) 0.054(6) 0.029(5) 0.020(5) 0.011(5)
O13 0.045(6) 0.049(6) 0.030(5) 0.012(5) 0.007(5) 0.008(5)
O14 0.023(5) 0.046(6) 0.046(6) 0.026(5) 0.002(4) 0.007(4)
O15 0.037(6) 0.039(6) 0.050(6) 0.022(5) 0.010(5) 0.009(5)
O16 0.040(6) 0.044(6) 0.032(5) 0.020(5) 0.009(5) 0.006(5)
O17 0.25(2) 0.127(15) 0.149(16) 0.071(13) 0.139(18) 0.109(16)
O18 0.16(2) 0.18(2) 0.32(4) -0.11(2) 0.01(2) 0.073(19)
Rh1 0.0272(6) 0.0358(6) 0.0304(6) 0.0161(5) 0.0043(5) -0.0007(5)
Rh2 0.0231(5) 0.0377(6) 0.0335(6) 0.0173(5) 0.0050(5) 0.0028(5)
Rh3 0.0260(6) 0.0416(7) 0.0305(6) 0.0181(5) 0.0036(5) -0.0027(5)
Rh4 0.0249(6) 0.0312(6) 0.0311(6) 0.0153(5) 0.0042(5) 0.0023(4)

loop_
_atom_type_symbol
_atom_type_description
_atom_type_scat_dispersion_real
_atom_type_scat_dispersion_imag
_atom_type_scat_source
C C 0.0033 0.0016 'International Tables Vol C Tables 4.2.6.8 and 6.1.1.4'
H H 0.0000 0.0000 'International Tables Vol C Tables 4.2.6.8 and 6.1.1.4'
O O 0.0106 0.0060 'International Tables Vol C Tables 4.2.6.8 and 6.1.1.4'
Rh Rh -1.1178 0.9187 'International Tables Vol C Tables 4.2.6.8 and 6.1.1.4'
K K 0.2009 0.2494 'International Tables Vol C Tables 4.2.6.8 and 6.1.1.4'
I I -0.4742 1.8119 'International Tables Vol C Tables 4.2.6.8 and 6.1.1.4'

loop_
_geom_angle_atom_site_label_1
_geom_angle_atom_site_label_2
_geom_angle_atom_site_label_3
_geom_angle
_geom_angle_site_symmetry_1
_geom_angle_site_symmetry_3
O2 C1 O4 125.8(14) . 2_657
O2 C1 C2 119.8(14) . .
O4 C1 C2 114.4(13) 2_657 .
C3 C2 C1 119.8(17) . .
C3 C2 H2A 107.4 . .
C1 C2 H2A 107.4 . .
C3 C2 H2B 107.4 . .
C1 C2 H2B 107.4 . .
H2A C2 H2B 106.9 . .
C2 C3 H3A 109.5 . .
C2 C3 H3B 109.5 . .
H3A C3 H3B 109.5 . .
C2 C3 H3C 109.5 . .
H3A C3 H3C 109.5 . .
H3B C3 H3C 109.5 . .
O3 C4 O1 122.5(12) 2_657 .
O3 C4 C5 118.6(13) 2_657 .
O1 C4 C5 118.9(13) . .
C6 C5 C4 118.6(16) . .
C6 C5 H5A 107.7 . .
C4 C5 H5A 107.7 . .
C6 C5 H5B 107.7 . .
C4 C5 H5B 107.7 . .
H5A C5 H5B 107.1 . .
C5 C6 H6A 109.5 . .
C5 C6 H6B 109.5 . .
H6A C6 H6B 109.5 . .
C5 C6 H6C 109.5 . .
H6A C6 H6C 109.5 . .
H6B C6 H6C 109.5 . .
O8 C7 O6 122.7(14) 2_776 .
O8 C7 C8 119.4(13) 2_776 .
O6 C7 C8 117.9(12) . .
C9 C8 C7 118.8(15) . .
C9 C8 H8A 107.6 . .
C7 C8 H8A 107.6 . .
C9 C8 H8B 107.6 . .
C7 C8 H8B 107.6 . .
H8A C8 H8B 107.0 . .
C8 C9 H9A 109.5 . .
C8 C9 H9B 109.5 . .
H9A C9 H9B 109.5 . .
C8 C9 H9C 109.5 . .
H9A C9 H9C 109.5 . .
H9B C9 H9C 109.5 . .
O7 C10 O5 126.1(13) . 2_776
O7 C10 C11 114.0(14) . .
O5 C10 C11 119.8(13) 2_776 .
C12 C11 C10 119.4(15) . .
C12 C11 H11A 107.5 . .
C10 C11 H11A 107.5 . .
C12 C11 H11B 107.5 . .
C10 C11 H11B 107.5 . .
H11A C11 H11B 107.0 . .
C11 C12 H12A 109.5 . .
C11 C12 H12B 109.5 . .
H12A C12 H12B 109.5 . .
C11 C12 H12C 109.5 . .
H12A C12 H12C 109.5 . .
H12B C12 H12C 109.5 . .
O12 C13 O10 125.4(13) 2_767 .
O12 C13 C14 118.5(15) 2_767 .
O10 C13 C14 116.0(13) . .
C15 C14 C13 106.7(14) . .
C15 C14 H14A 110.4 . .
C13 C14 H14A 110.4 . .
C15 C14 H14B 110.4 . .
C13 C14 H14B 110.4 . .
H14A C14 H14B 108.6 . .
C14 C15 H15A 109.5 . .
C14 C15 H15B 109.5 . .
H15A C15 H15B 109.5 . .
C14 C15 H15C 109.5 . .
H15A C15 H15C 109.5 . .
H15B C15 H15C 109.5 . .
O9 C16 O11 125.1(15) 2_767 .
O9 C16 C17 119.9(14) 2_767 .
O11 C16 C17 115.0(15) . .
C18 C17 C16 117.8(19) . .
C18 C17 H17A 107.9 . .
C16 C17 H17A 107.9 . .
C18 C17 H17B 107.9 . .
C16 C17 H17B 107.9 . .
H17A C17 H17B 107.2 . .
C17 C18 H18A 109.5 . .
C17 C18 H18B 109.5 . .
H18A C18 H18B 109.5 . .
C17 C18 H18C 109.5 . .
H18A C18 H18C 109.5 . .
H18B C18 H18C 109.5 . .
O15 C19 O13 123.6(14) 2_666 .
O15 C19 C20 117.1(15) 2_666 .
O13 C19 C20 119.2(14) . .
C21 C20 C19 111.8(17) . .
C21 C20 H20A 109.2 . .
C19 C20 H20A 109.2 . .
C21 C20 H20B 109.3 . .
C19 C20 H20B 109.2 . .
H20A C20 H20B 107.9 . .
C20 C21 H21A 109.5 . .
C20 C21 H21B 109.5 . .
H21A C21 H21B 109.5 . .
C20 C21 H21C 109.5 . .
H21A C21 H21C 109.5 . .
H21B C21 H21C 109.5 . .
O16 C22 O14 126.9(12) 2_666 .
O16 C22 C23 115.4(11) 2_666 .
O14 C22 C23 117.6(13) . .
C22 C23 C24 114.1(15) . .
C22 C23 H23A 108.7 . .
C24 C23 H23A 108.7 . .
C22 C23 H23B 108.7 . .
C24 C23 H23B 108.7 . .
H23A C23 H23B 107.6 . .
C23 C24 H24A 109.5 . .
C23 C24 H24B 109.5 . .
H24A C24 H24B 109.5 . .
C23 C24 H24C 109.5 . .
H24A C24 H24C 109.5 . .
H24B C24 H24C 109.5 . .
Rh1 I1 K3 69.22(7) . .
Rh1 I1 K1 72.05(7) . .
K3 I1 K1 139.81(9) . .
Rh1 I1 K4 153.01(7) . .
K3 I1 K4 112.01(8) . .
K1 I1 K4 97.74(9) . .
Rh2 I2 K4 72.70(7) . 2_666
Rh2 I2 K3 70.26(6) . 1_665
K4 I2 K3 141.87(8) 2_666 1_665
Rh2 I2 K2 146.56(8) . .
K4 I2 K2 111.73(8) 2_666 .
K3 I2 K2 94.69(8) 1_665 .
Rh3 I3 K2 70.44(7) . .
Rh3 I3 K1 72.12(7) . 2_767
K2 I3 K1 142.53(9) . 2_767
Rh3 I3 K3 147.35(8) . 1_665
K2 I3 K3 96.97(8) . 1_665
K1 I3 K3 115.72(9) 2_767 1_665
Rh4 I4 K4 71.91(7) . .
Rh4 I4 K2 68.96(7) . .
K4 I4 K2 140.70(9) . .
Rh4 I4 K1 167.69(8) . .
K4 I4 K1 102.41(9) . .
K2 I4 K1 115.22(9) . .
O18 K1 O1 134.2(7) . .
O18 K1 O10 140.9(7) . 2_767
O1 K1 O10 84.1(3) . 2_767
O18 K1 O11 84.3(6) . 2_767
O1 K1 O11 135.4(3) . 2_767
O10 K1 O11 57.4(3) 2_767 2_767
O18 K1 O4 80.4(8) . .
O1 K1 O4 56.1(3) . .
O10 K1 O4 130.8(3) 2_767 .
O11 K1 O4 134.2(3) 2_767 .
O18 K1 I3 105.8(6) . 2_767
O1 K1 I3 79.5(2) . 2_767
O10 K1 I3 68.1(2) 2_767 2_767
O11 K1 I3 66.6(2) 2_767 2_767
O4 K1 I3 76.5(2) . 2_767
O18 K1 I1 80.0(5) . .
O1 K1 I1 69.2(2) . .
O10 K1 I1 131.0(2) 2_767 .
O11 K1 I1 153.1(2) 2_767 .
O4 K1 I1 64.27(19) . .
I3 K1 I1 138.95(11) 2_767 .
O18 K1 I4 89.4(8) . .
O1 K1 I4 116.8(2) . .
O10 K1 I4 76.0(2) 2_767 .
O11 K1 I4 77.4(2) 2_767 .
O4 K1 I4 144.6(2) . .
I3 K1 I4 138.81(11) 2_767 .
I1 K1 I4 80.62(8) . .
O18 K1 Rh3 114.0(6) . 2_767
O1 K1 Rh3 102.6(2) . 2_767
O10 K1 Rh3 33.10(19) 2_767 2_767
O11 K1 Rh3 32.88(19) 2_767 2_767
O4 K1 Rh3 123.3(2) . 2_767
I3 K1 Rh3 46.98(6) 2_767 2_767
I1 K1 Rh3 164.12(15) . 2_767
I4 K1 Rh3 91.83(9) . 2_767
O18 K1 Rh1 102.5(7) . .
O1 K1 Rh1 32.11(19) . .
O10 K1 Rh1 116.1(2) 2_767 .
O11 K1 Rh1 159.8(2) 2_767 .
O4 K1 Rh1 32.55(18) . .
I3 K1 Rh1 93.13(9) 2_767 .
I1 K1 Rh1 46.78(5) . .
I4 K1 Rh1 121.19(11) . .
Rh3 K1 Rh1 130.84(11) 2_767 .
O12 K2 O13 103.5(3) . .
O12 K2 O14 147.6(3) . .
O13 K2 O14 60.3(3) . .
O12 K2 O9 60.0(3) . .
O13 K2 O9 147.8(3) . .
O14 K2 O9 117.6(3) . .
O12 K2 I3 68.6(2) . .
O13 K2 I3 134.8(2) . .
O14 K2 I3 143.3(2) . .
O9 K2 I3 68.5(2) . .
O12 K2 I4 80.7(2) . .
O13 K2 I4 70.5(2) . .
O14 K2 I4 67.69(19) . .
O9 K2 I4 79.2(2) . .
I3 K2 I4 143.34(11) . .
O12 K2 Rh4 116.7(2) . .
O13 K2 Rh4 34.4(2) . .
O14 K2 Rh4 34.35(18) . .
O9 K2 Rh4 124.3(2) . .
I3 K2 Rh4 167.21(12) . .
I4 K2 Rh4 48.25(5) . .
O12 K2 Rh3 33.9(2) . .
O13 K2 Rh3 137.4(2) . .
O14 K2 Rh3 151.7(2) . .
O9 K2 Rh3 34.41(19) . .
I3 K2 Rh3 47.85(5) . .
I4 K2 Rh3 95.52(9) . .
Rh4 K2 Rh3 142.63(10) . .
O12 K2 I2 128.1(2) . .
O13 K2 I2 80.7(2) . .
O14 K2 I2 79.49(19) . .
O9 K2 I2 131.5(2) . .
I3 K2 I2 72.75(7) . .
I4 K2 I2 143.92(10) . .
Rh4 K2 I2 95.89(8) . .
Rh3 K2 I2 120.53(10) . .
O2 K3 O7 95.0(3) . 1_445
O2 K3 O8 145.6(3) . 1_445
O7 K3 O8 59.5(3) 1_445 1_445
O2 K3 O3 59.7(3) . .
O7 K3 O3 143.1(3) 1_445 .
O8 K3 O3 127.0(3) 1_445 .
O2 K3 I2 125.1(2) . 1_445
O7 K3 I2 67.2(2) 1_445 1_445
O8 K3 I2 69.12(19) 1_445 1_445
O3 K3 I2 148.6(2) . 1_445
O2 K3 I1 71.2(2) . .
O7 K3 I1 81.7(2) 1_445 .
O8 K3 I1 81.87(19) 1_445 .
O3 K3 I1 65.56(18) . .
I2 K3 I1 145.10(10) 1_445 .
O2 K3 I3 79.9(2) . 1_445
O7 K3 I3 126.8(2) 1_445 1_445
O8 K3 I3 133.2(2) 1_445 1_445
O3 K3 I3 77.97(18) . 1_445
I2 K3 I3 73.14(7) 1_445 1_445
I1 K3 I3 141.33(10) . 1_445
O2 K3 Rh1 34.0(2) . .
O7 K3 Rh1 110.4(2) 1_445 .
O8 K3 Rh1 129.2(2) 1_445 .
O3 K3 Rh1 34.00(19) . .
I2 K3 Rh1 158.76(12) 1_445 .
I1 K3 Rh1 47.86(5) . .
I3 K3 Rh1 94.30(8) 1_445 .
O2 K3 Rh2 128.7(2) . 1_445
O7 K3 Rh2 34.1(2) 1_445 1_445
O8 K3 Rh2 33.74(18) 1_445 1_445
O3 K3 Rh2 159.1(2) . 1_445
I2 K3 Rh2 47.61(5) 1_445 1_445
I1 K3 Rh2 97.57(8) . 1_445
I3 K3 Rh2 120.70(9) 1_445 1_445
Rh1 K3 Rh2 140.20(10) . 1_445
O17 K4 O5 122.9(5) . 2_666
O17 K4 O16 140.6(4) . .
O5 K4 O16 84.5(3) 2_666 .
O17 K4 O15 84.9(4) . .
O5 K4 O15 135.5(3) 2_666 .
O16 K4 O15 57.2(3) . .
O17 K4 O6 67.2(5) . 2_666
O5 K4 O6 55.7(3) 2_666 2_666
O16 K4 O6 132.0(3) . 2_666
O15 K4 O6 135.4(3) . 2_666
O17 K4 I4 108.0(5) . .
O5 K4 I4 123.2(2) 2_666 .
O16 K4 I4 69.2(2) . .
O15 K4 I4 66.8(2) . .
O6 K4 I4 153.3(2) 2_666 .
O17 K4 I2 83.8(5) . 2_666
O5 K4 I2 70.8(2) 2_666 2_666
O16 K4 I2 79.6(2) . 2_666
O15 K4 I2 80.0(2) . 2_666
O6 K4 I2 63.62(18) 2_666 2_666
I4 K4 I2 143.05(11) . 2_666
O17 K4 Rh4 115.4(4) . .
O5 K4 Rh4 117.3(2) 2_666 .
O16 K4 Rh4 33.25(18) . .
O15 K4 Rh4 33.0(2) . .
O6 K4 Rh4 159.2(2) 2_666 .
I4 K4 Rh4 47.36(5) . .
I2 K4 Rh4 95.76(9) 2_666 .
O17 K4 Rh2 94.2(5) . 2_666
O5 K4 Rh2 32.5(2) 2_666 2_666
O16 K4 Rh2 99.8(2) . 2_666
O15 K4 Rh2 126.5(2) . 2_666
O6 K4 Rh2 32.32(17) 2_666 2_666
I4 K4 Rh2 155.76(12) . 2_666
I2 K4 Rh2 46.95(5) 2_666 2_666
Rh4 K4 Rh2 130.65(11) . 2_666
O17 K4 I1 90.0(4) . .
O5 K4 I1 77.6(2) 2_666 .
O16 K4 I1 125.8(2) . .
O15 K4 I1 141.8(2) . .
O6 K4 I1 74.83(18) 2_666 .
I4 K4 I1 79.03(8) . .
I2 K4 I1 137.10(10) 2_666 .
Rh4 K4 I1 124.73(10) . .
Rh2 K4 I1 91.62(8) 2_666 .
C4 O1 Rh1 120.5(8) . .
C4 O1 K1 122.3(8) . .
Rh1 O1 K1 97.5(4) . .
C1 O2 Rh1 119.3(9) . .
C1 O2 K3 121.0(8) . .
Rh1 O2 K3 96.1(4) . .
C4 O3 Rh1 120.6(9) 2_657 .
C4 O3 K3 122.4(8) 2_657 .
Rh1 O3 K3 91.4(4) . .
C1 O4 Rh1 120.0(9) 2_657 .
C1 O4 K1 122.7(8) 2_657 .
Rh1 O4 K1 91.1(4) . .
C10 O5 Rh2 118.7(8) 2_776 .
C10 O5 K4 123.9(8) 2_776 2_666
Rh2 O5 K4 99.2(4) . 2_666
C7 O6 Rh2 121.1(9) . .
C7 O6 K4 122.6(8) . 2_666
Rh2 O6 K4 88.5(3) . 2_666
C10 O7 Rh2 119.3(9) . .
C10 O7 K3 120.9(9) . 1_665
Rh2 O7 K3 94.4(3) . 1_665
C7 O8 Rh2 120.2(9) 2_776 .
C7 O8 K3 120.5(8) 2_776 1_665
Rh2 O8 K3 93.2(3) . 1_665
C16 O9 Rh3 119.1(9) 2_767 .
C16 O9 K2 123.4(9) 2_767 .
Rh3 O9 K2 90.3(4) . .
C13 O10 Rh3 119.2(8) . .
C13 O10 K1 124.8(9) . 2_767
Rh3 O10 K1 93.5(4) . 2_767
C16 O11 Rh3 120.0(10) . .
C16 O11 K1 123.0(9) . 2_767
Rh3 O11 K1 93.6(4) . 2_767
C13 O12 Rh3 119.3(10) 2_767 .
C13 O12 K2 122.2(9) 2_767 .
Rh3 O12 K2 95.5(3) . .
C19 O13 Rh4 119.6(9) . .
C19 O13 K2 122.6(9) . .
Rh4 O13 K2 93.6(4) . .
C22 O14 Rh4 118.8(9) . .
C22 O14 K2 122.6(8) . .
Rh4 O14 K2 93.4(3) . .
C19 O15 Rh4 121.7(10) 2_666 .
C19 O15 K4 124.1(8) 2_666 .
Rh4 O15 K4 93.3(3) . .
C22 O16 Rh4 118.4(8) 2_666 .
C22 O16 K4 123.7(8) 2_666 .
Rh4 O16 K4 93.7(4) . .
O1 Rh1 O4 89.9(4) . .
O1 Rh1 O3 175.9(4) . .
O4 Rh1 O3 90.2(4) . .
O1 Rh1 O2 90.1(4) . .
O4 Rh1 O2 174.9(4) . .
O3 Rh1 O2 89.5(4) . .
O1 Rh1 Rh1 88.1(3) . 2_657
O4 Rh1 Rh1 87.4(3) . 2_657
O3 Rh1 Rh1 87.9(3) . 2_657
O2 Rh1 Rh1 87.5(3) . 2_657
O1 Rh1 I1 94.9(3) . .
O4 Rh1 I1 89.9(3) . .
O3 Rh1 I1 89.2(3) . .
O2 Rh1 I1 95.1(3) . .
Rh1 Rh1 I1 176.03(8) 2_657 .
O1 Rh1 K3 127.5(3) . .
O4 Rh1 K3 133.1(3) . .
O3 Rh1 K3 54.6(3) . .
O2 Rh1 K3 49.9(3) . .
Rh1 Rh1 K3 117.18(8) 2_657 .
I1 Rh1 K3 62.92(6) . .
O1 Rh1 K1 50.4(3) . .
O4 Rh1 K1 56.4(3) . .
O3 Rh1 K1 132.4(3) . .
O2 Rh1 K1 126.8(3) . .
Rh1 Rh1 K1 119.34(8) 2_657 .
I1 Rh1 K1 61.16(7) . .
K3 Rh1 K1 123.11(8) . .
O6 Rh2 O8 175.9(4) . .
O6 Rh2 O5 89.6(4) . .
O8 Rh2 O5 90.7(4) . .
O6 Rh2 O7 89.9(4) . .
O8 Rh2 O7 89.4(4) . .
O5 Rh2 O7 175.8(3) . .
O6 Rh2 Rh2 88.1(3) . 2_776
O8 Rh2 Rh2 87.9(2) . 2_776
O5 Rh2 Rh2 88.1(2) . 2_776
O7 Rh2 Rh2 87.7(2) . 2_776
O6 Rh2 I2 90.0(3) . .
O8 Rh2 I2 94.0(2) . .
O5 Rh2 I2 94.5(2) . .
O7 Rh2 I2 89.8(2) . .
Rh2 Rh2 I2 176.82(8) 2_776 .
O6 Rh2 K3 129.0(3) . 1_665
O8 Rh2 K3 53.0(3) . 1_665
O5 Rh2 K3 131.3(3) . 1_665
O7 Rh2 K3 51.5(3) . 1_665
Rh2 Rh2 K3 117.41(8) 2_776 1_665
I2 Rh2 K3 62.13(6) . 1_665
O6 Rh2 K4 59.2(3) . 2_666
O8 Rh2 K4 123.6(3) . 2_666
O5 Rh2 K4 48.3(3) . 2_666
O7 Rh2 K4 134.4(3) . 2_666
Rh2 Rh2 K4 120.53(8) 2_776 2_666
I2 Rh2 K4 60.34(6) . 2_666
K3 Rh2 K4 121.79(8) 1_665 2_666
O11 Rh3 O10 90.3(4) . .
O11 Rh3 O12 89.1(4) . .
O10 Rh3 O12 175.7(4) . .
O11 Rh3 O9 175.6(4) . .
O10 Rh3 O9 89.7(4) . .
O12 Rh3 O9 90.6(4) . .
O11 Rh3 Rh3 88.0(3) . 2_767
O10 Rh3 Rh3 87.7(3) . 2_767
O12 Rh3 Rh3 88.1(3) . 2_767
O9 Rh3 Rh3 87.7(3) . 2_767
O11 Rh3 I3 91.3(3) . .
O10 Rh3 I3 93.4(3) . .
O12 Rh3 I3 90.8(3) . .
O9 Rh3 I3 93.0(3) . .
Rh3 Rh3 I3 178.66(8) 2_767 .
O11 Rh3 K2 127.1(3) . .
O10 Rh3 K2 132.4(3) . .
O12 Rh3 K2 50.6(3) . .
O9 Rh3 K2 55.3(3) . .
Rh3 Rh3 K2 117.93(8) 2_767 .
I3 Rh3 K2 61.71(6) . .
O11 Rh3 K1 53.5(3) . 2_767
O10 Rh3 K1 53.4(3) . 2_767
O12 Rh3 K1 128.8(3) . 2_767
O9 Rh3 K1 129.3(3) . 2_767
Rh3 Rh3 K1 119.41(8) 2_767 2_767
I3 Rh3 K1 60.90(7) . 2_767
K2 Rh3 K1 122.59(9) . 2_767
O15 Rh4 O16 89.5(4) . .
O15 Rh4 O14 90.8(4) . .
O16 Rh4 O14 175.6(4) . .
O15 Rh4 O13 174.7(4) . .
O16 Rh4 O13 90.2(4) . .
O14 Rh4 O13 89.2(4) . .
O15 Rh4 Rh4 87.1(3) . 2_666
O16 Rh4 Rh4 87.8(3) . 2_666
O14 Rh4 Rh4 87.8(2) . 2_666
O13 Rh4 Rh4 87.6(3) . 2_666
O15 Rh4 I4 91.0(3) . .
O16 Rh4 I4 94.1(3) . .
O14 Rh4 I4 90.3(2) . .
O13 Rh4 I4 94.3(3) . .
Rh4 Rh4 I4 177.30(8) 2_666 .
O15 Rh4 K2 131.3(3) . .
O16 Rh4 K2 129.9(3) . .
O14 Rh4 K2 52.3(3) . .
O13 Rh4 K2 52.0(3) . .
Rh4 Rh4 K2 117.20(8) 2_666 .
I4 Rh4 K2 62.79(6) . .
O15 Rh4 K4 53.7(3) . .
O16 Rh4 K4 53.1(3) . .
O14 Rh4 K4 130.1(3) . .
O13 Rh4 K4 129.4(3) . .
Rh4 Rh4 K4 119.39(8) 2_666 .
I4 Rh4 K4 60.72(7) . .
K2 Rh4 K4 123.40(8) . .

loop_
_geom_bond_atom_site_label_1
_geom_bond_atom_site_label_2
_geom_bond_distance
_geom_bond_site_symmetry_2
C1 O2 1.245(16) .
C1 O4 1.261(16) 2_657
C1 C2 1.53(2) .
C2 C3 1.517(5) .
C2 H2A 0.9700 .
C2 H2B 0.9700 .
C3 H3A 0.9600 .
C3 H3B 0.9600 .
C3 H3C 0.9600 .
C4 O3 1.280(16) 2_657
C4 O1 1.307(16) .
C4 C5 1.46(2) .
C5 C6 1.47(3) .
C5 H5A 0.9700 .
C5 H5B 0.9700 .
C6 H6A 0.9600 .
C6 H6B 0.9600 .
C6 H6C 0.9600 .
C7 O8 1.281(15) 2_776
C7 O6 1.296(16) .
C7 C8 1.46(2) .
C8 C9 1.47(2) .
C8 H8A 0.9700 .
C8 H8B 0.9700 .
C9 H9A 0.9600 .
C9 H9B 0.9600 .
C9 H9C 0.9600 .
C10 O7 1.245(16) .
C10 O5 1.282(17) 2_776
C10 C11 1.51(2) .
C11 C12 1.46(2) .
C11 H11A 0.9700 .
C11 H11B 0.9700 .
C12 H12A 0.9600 .
C12 H12B 0.9600 .
C12 H12C 0.9600 .
C13 O12 1.259(16) 2_767
C13 O10 1.280(18) .
C13 C14 1.49(2) .
C14 C15 1.518(5) .
C14 H14A 0.9700 .
C14 H14B 0.9700 .
C15 H15A 0.9600 .
C15 H15B 0.9600 .
C15 H15C 0.9600 .
C16 O9 1.264(18) 2_767
C16 O11 1.273(17) .
C16 C17 1.50(2) .
C17 C18 1.45(3) .
C17 H17A 0.9700 .
C17 H17B 0.9700 .
C18 H18A 0.9600 .
C18 H18B 0.9600 .
C18 H18C 0.9600 .
C19 O15 1.240(17) 2_666
C19 O13 1.278(18) .
C19 C20 1.52(2) .
C20 C21 1.517(5) .
C20 H20A 0.9700 .
C20 H20B 0.9700 .
C21 H21A 0.9600 .
C21 H21B 0.9600 .
C21 H21C 0.9600 .
C22 O16 1.257(16) 2_666
C22 O14 1.261(15) .
C22 C23 1.529(19) .
C23 C24 1.50(3) .
C23 H23A 0.9700 .
C23 H23B 0.9700 .
C24 H24A 0.9600 .
C24 H24B 0.9600 .
C24 H24C 0.9600 .
I1 Rh1 2.9035(15) .
I1 K3 3.487(3) .
I1 K1 3.490(4) .
I1 K4 3.772(4) .
I2 Rh2 2.8838(14) .
I2 K4 3.429(4) 2_666
I2 K3 3.451(4) 1_665
I2 K2 3.685(4) .
I3 Rh3 2.8637(15) .
I3 K2 3.401(4) .
I3 K1 3.423(4) 2_767
I3 K3 3.609(3) 1_665
I4 Rh4 2.8873(16) .
I4 K4 3.423(4) .
I4 K2 3.442(4) .
I4 K1 3.598(4) .
K1 O18 2.80(2) .
K1 O1 2.946(10) .
K1 O10 3.000(12) 2_767
K1 O11 3.004(10) 2_767
K1 O4 3.156(10) .
K1 I3 3.423(4) 2_767
K1 Rh3 3.728(4) 2_767
K1 Rh1 3.790(4) .
K2 O12 2.824(10) .
K2 O13 2.850(11) .
K2 O14 2.862(10) .
K2 O9 2.992(11) .
K2 Rh4 3.612(4) .
K2 Rh3 3.640(4) .
K3 O2 2.817(10) .
K3 O7 2.885(10) 1_445
K3 O8 2.941(10) 1_445
K3 O3 2.986(11) .
K3 I2 3.451(4) 1_445
K3 I3 3.609(3) 1_445
K3 Rh1 3.661(4) .
K3 Rh2 3.675(4) 1_445
K4 O17 2.728(16) .
K4 O5 2.849(10) 2_666
K4 O16 2.988(10) .
K4 O15 3.013(9) .
K4 O6 3.237(10) 2_666
K4 I2 3.429(4) 2_666
K4 Rh4 3.731(4) .
K4 Rh2 3.768(4) 2_666
O1 Rh1 2.032(9) .
O2 Rh1 2.060(10) .
O3 C4 1.280(16) 2_657
O3 Rh1 2.048(9) .
O4 C1 1.261(16) 2_657
O4 Rh1 2.040(10) .
O5 C10 1.282(17) 2_776
O5 Rh2 2.053(9) .
O5 K4 2.849(10) 2_666
O6 Rh2 2.015(9) .
O6 K4 3.237(10) 2_666
O7 Rh2 2.064(10) .
O7 K3 2.885(10) 1_665
O8 C7 1.281(15) 2_776
O8 Rh2 2.045(9) .
O8 K3 2.941(10) 1_665
O9 C16 1.264(18) 2_767
O9 Rh3 2.057(9) .
O10 Rh3 2.039(10) .
O10 K1 3.000(12) 2_767
O11 Rh3 2.028(10) .
O11 K1 3.004(10) 2_767
O12 C13 1.259(16) 2_767
O12 Rh3 2.041(10) .
O13 Rh4 2.046(10) .
O14 Rh4 2.041(9) .
O15 C19 1.240(17) 2_666
O15 Rh4 2.033(10) .
O16 C22 1.257(16) 2_666
O16 Rh4 2.050(9) .
Rh1 Rh1 2.413(2) 2_657
Rh2 Rh2 2.4049(19) 2_776
Rh2 K3 3.675(4) 1_665
Rh2 K4 3.768(4) 2_666
Rh3 Rh3 2.407(2) 2_767
Rh3 K1 3.728(4) 2_767
Rh4 Rh4 2.408(2) 2_666

loop_
_geom_torsion_atom_site_label_1
_geom_torsion_atom_site_label_2
_geom_torsion_atom_site_label_3
_geom_torsion_atom_site_label_4
_geom_torsion
_geom_torsion_site_symmetry_1
_geom_torsion_site_symmetry_4
O2 C1 C2 C3 3(3) . .
O4 C1 C2 C3 180(2) 2_657 .
O3 C4 C5 C6 8(3) 2_657 .
O1 C4 C5 C6 -171.7(18) . .
O8 C7 C8 C9 -1(2) 2_776 .
O6 C7 C8 C9 177.4(17) . .
O7 C10 C11 C12 178.9(17) . .
O5 C10 C11 C12 -2(2) 2_776 .
O12 C13 C14 C15 78(2) 2_767 .
O10 C13 C14 C15 -98.9(19) . .
O9 C16 C17 C18 -10(3) 2_767 .
O11 C16 C17 C18 169(2) . .
O15 C19 C20 C21 174.7(19) 2_666 .
O13 C19 C20 C21 -7(2) . .
O16 C22 C23 C24 162.1(18) 2_666 .
O14 C22 C23 C24 -20(2) . .
Rh1 I1 K1 O18 117.9(8) . .
K3 I1 K1 O18 133.9(8) . .
K4 I1 K1 O18 -87.8(8) . .
Rh1 I1 K1 O1 -27.6(2) . .
K3 I1 K1 O1 -11.6(3) . .
K4 I1 K1 O1 126.7(2) . .
Rh1 I1 K1 O10 -89.1(3) . 2_767
K3 I1 K1 O10 -73.1(3) . 2_767
K4 I1 K1 O10 65.2(3) . 2_767
Rh1 I1 K1 O11 173.1(6) . 2_767
K3 I1 K1 O11 -170.9(5) . 2_767
K4 I1 K1 O11 -32.5(6) . 2_767
Rh1 I1 K1 O4 33.8(2) . .
K3 I1 K1 O4 49.8(3) . .
K4 I1 K1 O4 -171.9(2) . .
Rh1 I1 K1 I3 15.22(19) . 2_767
K3 I1 K1 I3 31.2(3) . 2_767
K4 I1 K1 I3 169.5(2) . 2_767
Rh1 I1 K1 I4 -151.09(9) . .
K3 I1 K1 I4 -135.10(12) . .
K4 I1 K1 I4 3.23(10) . .
Rh1 I1 K1 Rh3 -88.6(4) . 2_767
K3 I1 K1 Rh3 -72.6(4) . 2_767
K4 I1 K1 Rh3 65.7(4) . 2_767
K3 I1 K1 Rh1 16.00(16) . .
K4 I1 K1 Rh1 154.32(8) . .
Rh4 I4 K1 O18 137.5(6) . .
K4 I4 K1 O18 76.4(6) . .
K2 I4 K1 O18 -115.2(6) . .
Rh4 I4 K1 O1 -3.3(5) . .
K4 I4 K1 O1 -64.5(3) . .
K2 I4 K1 O1 103.9(3) . .
Rh4 I4 K1 O10 -79.1(4) . 2_767
K4 I4 K1 O10 -140.2(2) . 2_767
K2 I4 K1 O10 28.1(2) . 2_767
Rh4 I4 K1 O11 -138.2(4) . 2_767
K4 I4 K1 O11 160.7(2) . 2_767
K2 I4 K1 O11 -31.0(2) . 2_767
Rh4 I4 K1 O4 65.1(6) . .
K4 I4 K1 O4 4.0(4) . .
K2 I4 K1 O4 172.4(4) . .
Rh4 I4 K1 I3 -108.8(3) . 2_767
K4 I4 K1 I3 -170.0(2) . 2_767
K2 I4 K1 I3 -1.6(3) . 2_767
Rh4 I4 K1 I1 57.5(4) . .
K4 I4 K1 I1 -3.61(11) . .
K2 I4 K1 I1 164.76(9) . .
Rh4 I4 K1 Rh3 -108.4(3) . 2_767
K4 I4 K1 Rh3 -169.56(9) . 2_767
K2 I4 K1 Rh3 -1.20(14) . 2_767
Rh4 I4 K1 Rh1 33.2(5) . .
K4 I4 K1 Rh1 -27.92(16) . .
K2 I4 K1 Rh1 140.44(12) . .
Rh3 I3 K2 O12 32.1(2) . .
K1 I3 K2 O12 29.7(3) 2_767 .
K3 I3 K2 O12 -178.9(2) 1_665 .
Rh3 I3 K2 O13 120.0(3) . .
K1 I3 K2 O13 117.6(3) 2_767 .
K3 I3 K2 O13 -91.0(3) 1_665 .
Rh3 I3 K2 O14 -140.6(4) . .
K1 I3 K2 O14 -143.0(4) 2_767 .
K3 I3 K2 O14 8.4(4) 1_665 .
Rh3 I3 K2 O9 -32.93(18) . .
K1 I3 K2 O9 -35.4(3) 2_767 .
K3 I3 K2 O9 116.04(19) 1_665 .
Rh3 I3 K2 I4 -3.00(19) . .
K1 I3 K2 I4 -5.4(3) 2_767 .
K3 I3 K2 I4 146.0(2) 1_665 .
Rh3 I3 K2 Rh4 148.8(6) . .
K1 I3 K2 Rh4 146.3(5) 2_767 .
K3 I3 K2 Rh4 -62.3(5) 1_665 .
K1 I3 K2 Rh3 -2.44(17) 2_767 .
K3 I3 K2 Rh3 148.96(8) 1_665 .
Rh3 I3 K2 I2 176.81(8) . .
K1 I3 K2 I2 174.37(15) 2_767 .
K3 I3 K2 I2 -34.23(8) 1_665 .
Rh4 I4 K2 O12 139.1(2) . .
K4 I4 K2 O12 133.5(2) . .
K1 I4 K2 O12 -28.3(2) . .
Rh4 I4 K2 O13 31.10(19) . .
K4 I4 K2 O13 25.6(3) . .
K1 I4 K2 O13 -136.3(2) . .
Rh4 I4 K2 O14 -33.9(2) . .
K4 I4 K2 O14 -39.4(3) . .
K1 I4 K2 O14 158.7(2) . .
Rh4 I4 K2 O9 -159.9(2) . .
K4 I4 K2 O9 -165.4(2) . .
K1 I4 K2 O9 32.7(2) . .
Rh4 I4 K2 I3 171.9(2) . .
K4 I4 K2 I3 166.41(17) . .
K1 I4 K2 I3 4.5(3) . .
K4 I4 K2 Rh4 -5.52(15) . .
K1 I4 K2 Rh4 -167.40(10) . .
Rh4 I4 K2 Rh3 169.70(10) . .
K4 I4 K2 Rh3 164.18(12) . .
K1 I4 K2 Rh3 2.30(13) . .
Rh4 I4 K2 I2 -7.76(18) . .
K4 I4 K2 I2 -13.3(3) . .
K1 I4 K2 I2 -175.16(18) . .
Rh2 I2 K2 O12 139.6(3) . .
K4 I2 K2 O12 -129.1(3) 2_666 .
K3 I2 K2 O12 79.0(3) 1_665 .
Rh2 I2 K2 O13 -120.5(2) . .
K4 I2 K2 O13 -29.2(2) 2_666 .
K3 I2 K2 O13 178.9(2) 1_665 .
Rh2 I2 K2 O14 -59.2(2) . .
K4 I2 K2 O14 32.1(2) 2_666 .
K3 I2 K2 O14 -119.8(2) 1_665 .
Rh2 I2 K2 O9 58.4(3) . .
K4 I2 K2 O9 149.7(3) 2_666 .
K3 I2 K2 O9 -2.2(3) 1_665 .
Rh2 I2 K2 I3 96.49(12) . .
K4 I2 K2 I3 -172.22(8) 2_666 .
K3 I2 K2 I3 35.86(9) 1_665 .
Rh2 I2 K2 I4 -83.7(2) . .
K4 I2 K2 I4 7.6(2) 2_666 .
K3 I2 K2 I4 -144.3(2) 1_665 .
Rh2 I2 K2 Rh4 -89.52(13) . .
K4 I2 K2 Rh4 1.78(12) 2_666 .
K3 I2 K2 Rh4 -150.15(10) 1_665 .
Rh2 I2 K2 Rh3 99.23(15) . .
K4 I2 K2 Rh3 -169.47(11) 2_666 .
K3 I2 K2 Rh3 38.60(13) 1_665 .
Rh1 I1 K3 O2 29.3(2) . .
K1 I1 K3 O2 13.0(3) . .
K4 I1 K3 O2 -121.7(2) . .
Rh1 I1 K3 O7 127.5(2) . 1_445
K1 I1 K3 O7 111.2(2) . 1_445
K4 I1 K3 O7 -23.5(2) . 1_445
Rh1 I1 K3 O8 -172.4(2) . 1_445
K1 I1 K3 O8 171.3(2) . 1_445
K4 I1 K3 O8 36.6(2) . 1_445
Rh1 I1 K3 O3 -35.2(2) . .
K1 I1 K3 O3 -51.5(3) . .
K4 I1 K3 O3 173.8(2) . .
Rh1 I1 K3 I2 154.1(2) . 1_445
K1 I1 K3 I2 137.9(2) . 1_445
K4 I1 K3 I2 3.1(3) . 1_445
Rh1 I1 K3 I3 -14.35(17) . 1_445
K1 I1 K3 I3 -30.6(3) . 1_445
K4 I1 K3 I3 -165.34(17) . 1_445
K1 I1 K3 Rh1 -16.28(16) . .
K4 I1 K3 Rh1 -151.00(8) . .
Rh1 I1 K3 Rh2 157.67(10) . 1_445
K1 I1 K3 Rh2 141.39(13) . 1_445
K4 I1 K3 Rh2 6.67(12) . 1_445
Rh4 I4 K4 O17 108.3(4) . .
K2 I4 K4 O17 113.7(4) . .
K1 I4 K4 O17 -83.0(4) . .
Rh4 I4 K4 O5 -98.2(3) . 2_666
K2 I4 K4 O5 -92.8(3) . 2_666
K1 I4 K4 O5 70.5(3) . 2_666
Rh4 I4 K4 O16 -29.96(18) . .
K2 I4 K4 O16 -24.5(2) . .
K1 I4 K4 O16 138.71(19) . .
Rh4 I4 K4 O15 32.2(2) . .
K2 I4 K4 O15 37.6(3) . .
K1 I4 K4 O15 -159.2(2) . .
Rh4 I4 K4 O6 -177.0(5) . 2_666
K2 I4 K4 O6 -171.6(4) . 2_666
K1 I4 K4 O6 -8.3(5) . 2_666
Rh4 I4 K4 I2 4.31(18) . 2_666
K2 I4 K4 I2 9.7(3) . 2_666
K1 I4 K4 I2 173.0(2) . 2_666
K2 I4 K4 Rh4 5.42(15) . .
K1 I4 K4 Rh4 168.67(9) . .
Rh4 I4 K4 Rh2 -96.4(3) . 2_666
K2 I4 K4 Rh2 -91.0(3) . 2_666
K1 I4 K4 Rh2 72.2(3) . 2_666
Rh4 I4 K4 I1 -165.32(8) . .
K2 I4 K4 I1 -159.90(13) . .
K1 I4 K4 I1 3.35(10) . .
Rh1 I1 K4 O17 170.2(5) . .
K3 I1 K4 O17 -102.7(5) . .
K1 I1 K4 O17 104.9(5) . .
Rh1 I1 K4 O5 -66.0(3) . 2_666
K3 I1 K4 O5 21.1(2) . 2_666
K1 I1 K4 O5 -131.3(2) . 2_666
Rh1 I1 K4 O16 7.7(3) . .
K3 I1 K4 O16 94.9(3) . .
K1 I1 K4 O16 -57.5(3) . .
Rh1 I1 K4 O15 88.4(4) . .
K3 I1 K4 O15 175.6(4) . .
K1 I1 K4 O15 23.1(4) . .
Rh1 I1 K4 O6 -123.5(2) . 2_666
K3 I1 K4 O6 -36.4(2) . 2_666
K1 I1 K4 O6 171.2(2) . 2_666
Rh1 I1 K4 I4 61.88(16) . .
K3 I1 K4 I4 149.02(9) . .
K1 I1 K4 I4 -3.41(10) . .
Rh1 I1 K4 I2 -108.98(18) . 2_666
K3 I1 K4 I2 -21.8(2) . 2_666
K1 I1 K4 I2 -174.26(18) . 2_666
Rh1 I1 K4 Rh4 48.8(2) . .
K3 I1 K4 Rh4 135.91(12) . .
K1 I1 K4 Rh4 -16.52(14) . .
Rh1 I1 K4 Rh2 -95.59(14) . 2_666
K3 I1 K4 Rh2 -8.45(12) . 2_666
K1 I1 K4 Rh2 -160.88(10) . 2_666
O3 C4 O1 Rh1 6.9(18) 2_657 .
C5 C4 O1 Rh1 -173.3(11) . .
O3 C4 O1 K1 -116.6(12) 2_657 .
C5 C4 O1 K1 63.1(17) . .
O18 K1 O1 C4 121.8(13) . .
O10 K1 O1 C4 -48.8(10) 2_767 .
O11 K1 O1 C4 -20.2(12) 2_767 .
O4 K1 O1 C4 100.7(10) . .
I3 K1 O1 C4 20.0(10) 2_767 .
I1 K1 O1 C4 173.0(10) . .
I4 K1 O1 C4 -119.8(10) . .
Rh3 K1 O1 C4 -21.2(10) 2_767 .
Rh1 K1 O1 C4 133.6(12) . .
O18 K1 O1 Rh1 -11.8(10) . .
O10 K1 O1 Rh1 177.6(4) 2_767 .
O11 K1 O1 Rh1 -153.8(4) 2_767 .
O4 K1 O1 Rh1 -32.9(3) . .
I3 K1 O1 Rh1 -113.6(3) 2_767 .
I1 K1 O1 Rh1 39.4(3) . .
I4 K1 O1 Rh1 106.6(3) . .
Rh3 K1 O1 Rh1 -154.8(3) 2_767 .
O4 C1 O2 Rh1 -2.9(19) 2_657 .
C2 C1 O2 Rh1 174.1(11) . .
O4 C1 O2 K3 115.7(13) 2_657 .
C2 C1 O2 K3 -67.4(17) . .
O7 K3 O2 C1 110.6(11) 1_445 .
O8 K3 O2 C1 149.8(10) 1_445 .
O3 K3 O2 C1 -97.9(11) . .
I2 K3 O2 C1 45.0(12) 1_445 .
I1 K3 O2 C1 -170.0(11) . .
I3 K3 O2 C1 -16.0(11) 1_445 .
Rh1 K3 O2 C1 -129.6(12) . .
Rh2 K3 O2 C1 105.5(11) 1_445 .
O7 K3 O2 Rh1 -119.8(3) 1_445 .
O8 K3 O2 Rh1 -80.7(6) 1_445 .
O3 K3 O2 Rh1 31.7(3) . .
I2 K3 O2 Rh1 174.60(18) 1_445 .
I1 K3 O2 Rh1 -40.4(2) . .
I3 K3 O2 Rh1 113.6(3) 1_445 .
Rh2 K3 O2 Rh1 -124.9(3) 1_445 .
O2 K3 O3 C4 96.5(11) . 2_657
O7 K3 O3 C4 148.7(10) 1_445 2_657
O8 K3 O3 C4 -124.4(10) 1_445 2_657
I2 K3 O3 C4 -12.2(13) 1_445 2_657
I1 K3 O3 C4 178.1(11) . 2_657
I3 K3 O3 C4 11.3(10) 1_445 2_657
Rh1 K3 O3 C4 128.2(12) . 2_657
Rh2 K3 O3 C4 -143.5(9) 1_445 2_657
O2 K3 O3 Rh1 -31.7(3) . .
O7 K3 O3 Rh1 20.5(6) 1_445 .
O8 K3 O3 Rh1 107.4(4) 1_445 .
I2 K3 O3 Rh1 -140.4(3) 1_445 .
I1 K3 O3 Rh1 49.9(2) . .
I3 K3 O3 Rh1 -116.9(3) 1_445 .
Rh2 K3 O3 Rh1 88.2(7) 1_445 .
O18 K1 O4 C1 100.3(12) . 2_657
O1 K1 O4 C1 -94.9(11) . 2_657
O10 K1 O4 C1 -53.1(12) 2_767 2_657
O11 K1 O4 C1 28.1(13) 2_767 2_657
I3 K1 O4 C1 -8.6(11) 2_767 2_657
I1 K1 O4 C1 -176.2(12) . 2_657
I4 K1 O4 C1 175.5(10) . 2_657
Rh3 K1 O4 C1 -12.3(12) 2_767 2_657
Rh1 K1 O4 C1 -127.3(12) . 2_657
O18 K1 O4 Rh1 -132.4(6) . .
O1 K1 O4 Rh1 32.4(3) . .
O10 K1 O4 Rh1 74.3(5) 2_767 .
O11 K1 O4 Rh1 155.4(4) 2_767 .
I3 K1 O4 Rh1 118.7(3) 2_767 .
I1 K1 O4 Rh1 -48.9(2) . .
I4 K1 O4 Rh1 -57.2(5) . .
Rh3 K1 O4 Rh1 115.1(3) 2_767 .
O8 C7 O6 Rh2 1.2(19) 2_776 .
C8 C7 O6 Rh2 -177.4(10) . .
O8 C7 O6 K4 -109.3(13) 2_776 2_666
C8 C7 O6 K4 72.1(16) . 2_666
O5 C10 O7 Rh2 -3(2) 2_776 .
C11 C10 O7 Rh2 176.6(9) . .
O5 C10 O7 K3 113.2(14) 2_776 1_665
C11 C10 O7 K3 -67.3(15) . 1_665
O12 K2 O9 C16 94.4(11) . 2_767
O13 K2 O9 C16 28.6(13) . 2_767
O14 K2 O9 C16 -48.6(11) . 2_767
I3 K2 O9 C16 171.3(11) . 2_767
I4 K2 O9 C16 9.0(10) . 2_767
Rh4 K2 O9 C16 -9.1(11) . 2_767
Rh3 K2 O9 C16 125.8(11) . 2_767
I2 K2 O9 C16 -149.4(10) . 2_767
O12 K2 O9 Rh3 -31.4(3) . .
O13 K2 O9 Rh3 -97.2(6) . .
O14 K2 O9 Rh3 -174.5(3) . .
I3 K2 O9 Rh3 45.5(2) . .
I4 K2 O9 Rh3 -116.9(3) . .
Rh4 K2 O9 Rh3 -135.0(2) . .
I2 K2 O9 Rh3 84.7(3) . .
O12 C13 O10 Rh3 -7(2) 2_767 .
C14 C13 O10 Rh3 169.6(10) . .
O12 C13 O10 K1 111.3(14) 2_767 2_767
C14 C13 O10 K1 -72.1(15) . 2_767
O9 C16 O11 Rh3 5(2) 2_767 .
C17 C16 O11 Rh3 -174.8(10) . .
O9 C16 O11 K1 -112.5(15) 2_767 2_767
C17 C16 O11 K1 67.7(16) . 2_767
O13 K2 O12 C13 52.1(11) . 2_767
O14 K2 O12 C13 -2.9(14) . 2_767
O9 K2 O12 C13 -98.0(11) . 2_767
I3 K2 O12 C13 -174.8(11) . 2_767
I4 K2 O12 C13 -15.1(11) . 2_767
Rh4 K2 O12 C13 18.0(11) . 2_767
Rh3 K2 O12 C13 -129.8(12) . 2_767
I2 K2 O12 C13 140.7(10) . 2_767
O13 K2 O12 Rh3 -178.1(3) . .
O14 K2 O12 Rh3 126.9(5) . .
O9 K2 O12 Rh3 31.9(3) . .
I3 K2 O12 Rh3 -44.9(3) . .
I4 K2 O12 Rh3 114.7(3) . .
Rh4 K2 O12 Rh3 147.9(3) . .
I2 K2 O12 Rh3 -89.5(4) . .
O15 C19 O13 Rh4 -7.3(19) 2_666 .
C20 C19 O13 Rh4 174.1(10) . .
O15 C19 O13 K2 109.5(14) 2_666 .
C20 C19 O13 K2 -69.2(15) . .
O12 K2 O13 C19 113.3(10) . .
O14 K2 O13 C19 -97.0(10) . .
O9 K2 O13 C19 167.6(10) . .
I3 K2 O13 C19 40.2(11) . .
I4 K2 O13 C19 -171.9(11) . .
Rh4 K2 O13 C19 -128.9(11) . .
Rh3 K2 O13 C19 111.7(10) . .
I2 K2 O13 C19 -13.9(10) . .
O12 K2 O13 Rh4 -117.8(3) . .
O14 K2 O13 Rh4 31.9(3) . .
O9 K2 O13 Rh4 -63.5(6) . .
I3 K2 O13 Rh4 169.14(17) . .
I4 K2 O13 Rh4 -43.0(2) . .
Rh3 K2 O13 Rh4 -119.4(3) . .
I2 K2 O13 Rh4 115.0(3) . .
O16 C22 O14 Rh4 5.8(19) 2_666 .
C23 C22 O14 Rh4 -171.9(11) . .
O16 C22 O14 K2 -109.8(14) 2_666 .
C23 C22 O14 K2 72.6(15) . .
O12 K2 O14 C22 162.1(9) . .
O13 K2 O14 C22 95.7(10) . .
O9 K2 O14 C22 -121.1(10) . .
I3 K2 O14 C22 -30.6(12) . .
I4 K2 O14 C22 175.2(11) . .
Rh4 K2 O14 C22 127.6(11) . .
Rh3 K2 O14 C22 -127.7(9) . .
I2 K2 O14 C22 10.5(10) . .
O12 K2 O14 Rh4 34.5(7) . .
O13 K2 O14 Rh4 -32.0(3) . .
O9 K2 O14 Rh4 111.3(3) . .
I3 K2 O14 Rh4 -158.3(2) . .
I4 K2 O14 Rh4 47.5(2) . .
Rh3 K2 O14 Rh4 104.7(4) . .
I2 K2 O14 Rh4 -117.2(3) . .
O17 K4 O15 C19 69.5(13) . 2_666
O5 K4 O15 C19 -63.9(13) 2_666 2_666
O16 K4 O15 C19 -99.0(12) . 2_666
O6 K4 O15 C19 19.7(13) 2_666 2_666
I4 K4 O15 C19 -178.4(12) . 2_666
I2 K4 O15 C19 -15.0(12) 2_666 2_666
Rh4 K4 O15 C19 -132.4(13) . 2_666
Rh2 K4 O15 C19 -22.0(13) 2_666 2_666
I1 K4 O15 C19 153.1(11) . 2_666
O17 K4 O15 Rh4 -158.0(6) . .
O5 K4 O15 Rh4 68.5(5) 2_666 .
O16 K4 O15 Rh4 33.4(3) . .
O6 K4 O15 Rh4 152.1(3) 2_666 .
I4 K4 O15 Rh4 -46.0(2) . .
I2 K4 O15 Rh4 117.4(3) 2_666 .
Rh2 K4 O15 Rh4 110.4(3) 2_666 .
I1 K4 O15 Rh4 -74.5(5) . .
O17 K4 O16 C22 76.8(13) . 2_666
O5 K4 O16 C22 -61.2(9) 2_666 2_666
O15 K4 O16 C22 95.0(9) . 2_666
O6 K4 O16 C22 -29.1(10) 2_666 2_666
I4 K4 O16 C22 170.1(9) . 2_666
I2 K4 O16 C22 10.3(9) 2_666 2_666
Rh4 K4 O16 C22 128.1(10) . 2_666
Rh2 K4 O16 C22 -32.3(9) 2_666 2_666
I1 K4 O16 C22 -131.6(8) . 2_666
O17 K4 O16 Rh4 -51.2(10) . .
O5 K4 O16 Rh4 170.8(3) 2_666 .
O15 K4 O16 Rh4 -33.1(3) . .
O6 K4 O16 Rh4 -157.1(3) 2_666 .
I4 K4 O16 Rh4 42.1(2) . .
I2 K4 O16 Rh4 -117.8(3) 2_666 .
Rh2 K4 O16 Rh4 -160.4(2) 2_666 .
I1 K4 O16 Rh4 100.4(3) . .
C4 O1 Rh1 O4 -90.5(10) . .
K1 O1 Rh1 O4 44.2(3) . .
C4 O1 Rh1 O3 0(6) . .
K1 O1 Rh1 O3 135(5) . .
C4 O1 Rh1 O2 84.4(10) . .
K1 O1 Rh1 O2 -140.9(3) . .
C4 O1 Rh1 Rh1 -3.1(10) . 2_657
K1 O1 Rh1 Rh1 131.6(2) . 2_657
C4 O1 Rh1 I1 179.6(10) . .
K1 O1 Rh1 I1 -45.7(3) . .
C4 O1 Rh1 K3 120.3(9) . .
K1 O1 Rh1 K3 -105.0(3) . .
C4 O1 Rh1 K1 -134.7(11) . .
C1 O4 Rh1 O1 89.2(11) 2_657 .
K1 O4 Rh1 O1 -40.2(3) . .
C1 O4 Rh1 O3 -86.8(10) 2_657 .
K1 O4 Rh1 O3 143.9(3) . .
C1 O4 Rh1 O2 0(5) 2_657 .
K1 O4 Rh1 O2 -130(4) . .
C1 O4 Rh1 Rh1 1.1(10) 2_657 2_657
K1 O4 Rh1 Rh1 -128.3(2) . 2_657
C1 O4 Rh1 I1 -176.0(10) 2_657 .
K1 O4 Rh1 I1 54.7(2) . .
C1 O4 Rh1 K3 -124.6(10) 2_657 .
K1 O4 Rh1 K3 106.0(3) . .
C1 O4 Rh1 K1 129.4(11) 2_657 .
C4 O3 Rh1 O1 -7(6) 2_657 .
K3 O3 Rh1 O1 123(6) . .
C4 O3 Rh1 O4 83.7(11) 2_657 .
K3 O3 Rh1 O4 -146.7(3) . .
C4 O3 Rh1 O2 -91.2(11) 2_657 .
K3 O3 Rh1 O2 38.4(3) . .
C4 O3 Rh1 Rh1 -3.7(11) 2_657 2_657
K3 O3 Rh1 Rh1 125.9(2) . 2_657
C4 O3 Rh1 I1 173.6(11) 2_657 .
K3 O3 Rh1 I1 -56.75(19) . .
C4 O3 Rh1 K3 -129.6(12) 2_657 .
C4 O3 Rh1 K1 125.4(10) 2_657 .
K3 O3 Rh1 K1 -105.0(3) . .
C1 O2 Rh1 O1 -86.6(10) . .
K3 O2 Rh1 O1 142.6(3) . .
C1 O2 Rh1 O4 3(5) . .
K3 O2 Rh1 O4 -128(4) . .
C1 O2 Rh1 O3 89.3(10) . .
K3 O2 Rh1 O3 -41.5(3) . .
C1 O2 Rh1 Rh1 1.4(10) . 2_657
K3 O2 Rh1 Rh1 -129.4(2) . 2_657
C1 O2 Rh1 I1 178.5(10) . .
K3 O2 Rh1 I1 47.7(2) . .
C1 O2 Rh1 K3 130.8(11) . .
C1 O2 Rh1 K1 -124.0(9) . .
K3 O2 Rh1 K1 105.2(3) . .
K3 I1 Rh1 O1 -130.0(3) . .
K1 I1 Rh1 O1 39.0(3) . .
K4 I1 Rh1 O1 -32.1(3) . .
K3 I1 Rh1 O4 140.1(3) . .
K1 I1 Rh1 O4 -50.8(3) . .
K4 I1 Rh1 O4 -121.9(3) . .
K3 I1 Rh1 O3 50.0(3) . .
K1 I1 Rh1 O3 -141.0(3) . .
K4 I1 Rh1 O3 147.9(3) . .
K3 I1 Rh1 O2 -39.5(3) . .
K1 I1 Rh1 O2 129.6(3) . .
K4 I1 Rh1 O2 58.5(3) . .
K3 I1 Rh1 Rh1 92.5(10) . 2_657
K1 I1 Rh1 Rh1 -98.4(10) . 2_657
K4 I1 Rh1 Rh1 -169.5(10) . 2_657
K1 I1 Rh1 K3 169.03(11) . .
K4 I1 Rh1 K3 97.93(15) . .
K3 I1 Rh1 K1 -169.03(11) . .
K4 I1 Rh1 K1 -71.11(16) . .
O2 K3 Rh1 O1 -50.0(5) . .
O7 K3 Rh1 O1 17.2(4) 1_445 .
O8 K3 Rh1 O1 84.0(4) 1_445 .
O3 K3 Rh1 O1 -175.7(4) . .
I2 K3 Rh1 O1 -62.3(4) 1_445 .
I1 K3 Rh1 O1 74.2(3) . .
I3 K3 Rh1 O1 -114.7(3) 1_445 .
Rh2 K3 Rh1 O1 38.1(4) 1_445 .
O2 K3 Rh1 O4 174.5(5) . .
O7 K3 Rh1 O4 -118.3(4) 1_445 .
O8 K3 Rh1 O4 -51.6(5) 1_445 .
O3 K3 Rh1 O4 48.8(5) . .
I2 K3 Rh1 O4 162.2(4) 1_445 .
I1 K3 Rh1 O4 -61.3(4) . .
I3 K3 Rh1 O4 109.7(4) 1_445 .
Rh2 K3 Rh1 O4 -97.4(4) 1_445 .
O2 K3 Rh1 O3 125.7(5) . .
O7 K3 Rh1 O3 -167.1(4) 1_445 .
O8 K3 Rh1 O3 -100.3(4) 1_445 .
I2 K3 Rh1 O3 113.4(4) 1_445 .
I1 K3 Rh1 O3 -110.1(3) . .
I3 K3 Rh1 O3 61.0(3) 1_445 .
Rh2 K3 Rh1 O3 -146.1(4) 1_445 .
O7 K3 Rh1 O2 67.2(4) 1_445 .
O8 K3 Rh1 O2 134.0(4) 1_445 .
O3 K3 Rh1 O2 -125.7(5) . .
I2 K3 Rh1 O2 -12.3(4) 1_445 .
I1 K3 Rh1 O2 124.2(3) . .
I3 K3 Rh1 O2 -64.7(3) 1_445 .
Rh2 K3 Rh1 O2 88.1(4) 1_445 .
O2 K3 Rh1 Rh1 60.3(3) . 2_657
O7 K3 Rh1 Rh1 127.5(2) 1_445 2_657
O8 K3 Rh1 Rh1 -165.8(3) 1_445 2_657
O3 K3 Rh1 Rh1 -65.4(3) . 2_657
I2 K3 Rh1 Rh1 48.0(3) 1_445 2_657
I1 K3 Rh1 Rh1 -175.55(9) . 2_657
I3 K3 Rh1 Rh1 -4.48(13) 1_445 2_657
Rh2 K3 Rh1 Rh1 148.41(15) 1_445 2_657
O2 K3 Rh1 I1 -124.2(3) . .
O7 K3 Rh1 I1 -57.0(2) 1_445 .
O8 K3 Rh1 I1 9.8(3) 1_445 .
O3 K3 Rh1 I1 110.1(3) . .
I2 K3 Rh1 I1 -136.5(3) 1_445 .
I3 K3 Rh1 I1 171.07(11) 1_445 .
Rh2 K3 Rh1 I1 -36.04(15) 1_445 .
O2 K3 Rh1 K1 -112.7(4) . .
O7 K3 Rh1 K1 -45.5(2) 1_445 .
O8 K3 Rh1 K1 21.2(3) 1_445 .
O3 K3 Rh1 K1 121.6(3) . .
I2 K3 Rh1 K1 -125.0(3) 1_445 .
I1 K3 Rh1 K1 11.47(12) . .
I3 K3 Rh1 K1 -177.46(10) 1_445 .
Rh2 K3 Rh1 K1 -24.6(2) 1_445 .
O18 K1 Rh1 O1 171.4(8) . .
O10 K1 Rh1 O1 -2.7(4) 2_767 .
O11 K1 Rh1 O1 63.5(8) 2_767 .
O4 K1 Rh1 O1 123.1(5) . .
I3 K1 Rh1 O1 64.5(4) 2_767 .
I1 K1 Rh1 O1 -125.5(4) . .
I4 K1 Rh1 O1 -91.6(4) . .
Rh3 K1 Rh1 O1 33.3(4) 2_767 .
O18 K1 Rh1 O4 48.3(7) . .
O1 K1 Rh1 O4 -123.1(5) . .
O10 K1 Rh1 O4 -125.8(4) 2_767 .
O11 K1 Rh1 O4 -59.6(8) 2_767 .
I3 K1 Rh1 O4 -58.7(3) 2_767 .
I1 K1 Rh1 O4 111.4(3) . .
I4 K1 Rh1 O4 145.3(4) . .
Rh3 K1 Rh1 O4 -89.8(4) 2_767 .
O18 K1 Rh1 O3 -4.7(8) . .
O1 K1 Rh1 O3 -176.1(5) . .
O10 K1 Rh1 O3 -178.7(4) 2_767 .
O11 K1 Rh1 O3 -112.6(8) 2_767 .
O4 K1 Rh1 O3 -53.0(5) . .
I3 K1 Rh1 O3 -111.6(4) 2_767 .
I1 K1 Rh1 O3 58.4(4) . .
I4 K1 Rh1 O3 92.3(4) . .
Rh3 K1 Rh1 O3 -142.8(4) 2_767 .
O18 K1 Rh1 O2 -136.6(7) . .
O1 K1 Rh1 O2 52.0(5) . .
O10 K1 Rh1 O2 49.3(4) 2_767 .
O11 K1 Rh1 O2 115.5(8) 2_767 .
O4 K1 Rh1 O2 175.1(5) . .
I3 K1 Rh1 O2 116.5(3) 2_767 .
I1 K1 Rh1 O2 -73.5(3) . .
I4 K1 Rh1 O2 -39.6(4) . .
Rh3 K1 Rh1 O2 85.3(4) 2_767 .
O18 K1 Rh1 Rh1 112.4(7) . 2_657
O1 K1 Rh1 Rh1 -59.0(4) . 2_657
O10 K1 Rh1 Rh1 -61.7(3) 2_767 2_657
O11 K1 Rh1 Rh1 4.5(8) 2_767 2_657
O4 K1 Rh1 Rh1 64.1(4) . 2_657
I3 K1 Rh1 Rh1 5.44(15) 2_767 2_657
I1 K1 Rh1 Rh1 175.50(9) . 2_657
I4 K1 Rh1 Rh1 -150.62(11) . 2_657
Rh3 K1 Rh1 Rh1 -25.7(2) 2_767 2_657
O18 K1 Rh1 I1 -63.1(7) . .
O1 K1 Rh1 I1 125.5(4) . .
O10 K1 Rh1 I1 122.8(3) 2_767 .
O11 K1 Rh1 I1 -171.0(8) 2_767 .
O4 K1 Rh1 I1 -111.4(3) . .
I3 K1 Rh1 I1 -170.05(13) 2_767 .
I4 K1 Rh1 I1 33.88(10) . .
Rh3 K1 Rh1 I1 158.81(19) 2_767 .
O18 K1 Rh1 K3 -74.8(7) . .
O1 K1 Rh1 K3 113.8(4) . .
O10 K1 Rh1 K3 111.2(2) 2_767 .
O11 K1 Rh1 K3 177.3(7) 2_767 .
O4 K1 Rh1 K3 -123.1(4) . .
I3 K1 Rh1 K3 178.28(9) 2_767 .
I1 K1 Rh1 K3 -11.67(12) . .
I4 K1 Rh1 K3 22.22(19) . .
Rh3 K1 Rh1 K3 147.15(14) 2_767 .
C7 O6 Rh2 O8 6(6) . .
K4 O6 Rh2 O8 134(5) 2_666 .
C7 O6 Rh2 O5 -88.3(11) . .
K4 O6 Rh2 O5 39.6(3) 2_666 .
C7 O6 Rh2 O7 87.5(11) . .
K4 O6 Rh2 O7 -144.6(3) 2_666 .
C7 O6 Rh2 Rh2 -0.2(10) . 2_776
K4 O6 Rh2 Rh2 127.71(18) 2_666 2_776
C7 O6 Rh2 I2 177.3(10) . .
K4 O6 Rh2 I2 -54.83(17) 2_666 .
C7 O6 Rh2 K3 124.3(10) . 1_665
K4 O6 Rh2 K3 -107.8(3) 2_666 1_665
C7 O6 Rh2 K4 -127.9(11) . 2_666
C7 O8 Rh2 O6 -8(6) 2_776 .
K3 O8 Rh2 O6 121(5) 1_665 .
C7 O8 Rh2 O5 86.8(10) 2_776 .
K3 O8 Rh2 O5 -144.7(3) 1_665 .
C7 O8 Rh2 O7 -89.0(10) 2_776 .
K3 O8 Rh2 O7 39.5(3) 1_665 .
C7 O8 Rh2 Rh2 -1.2(10) 2_776 2_776
K3 O8 Rh2 Rh2 127.2(2) 1_665 2_776
C7 O8 Rh2 I2 -178.7(10) 2_776 .
K3 O8 Rh2 I2 -50.2(2) 1_665 .
C7 O8 Rh2 K3 -128.5(11) 2_776 1_665
C7 O8 Rh2 K4 124.6(10) 2_776 2_666
K3 O8 Rh2 K4 -107.0(2) 1_665 2_666
C10 O5 Rh2 O6 89.9(10) 2_776 .
K4 O5 Rh2 O6 -47.2(3) 2_666 .
C10 O5 Rh2 O8 -86.0(10) 2_776 .
K4 O5 Rh2 O8 136.9(3) 2_666 .
C10 O5 Rh2 O7 6(6) 2_776 .
K4 O5 Rh2 O7 -131(5) 2_666 .
C10 O5 Rh2 Rh2 1.8(10) 2_776 2_776
K4 O5 Rh2 Rh2 -135.3(2) 2_666 2_776
C10 O5 Rh2 I2 179.9(10) 2_776 .
K4 O5 Rh2 I2 42.8(3) 2_666 .
C10 O5 Rh2 K3 -123.9(9) 2_776 1_665
K4 O5 Rh2 K3 99.0(3) 2_666 1_665
C10 O5 Rh2 K4 137.1(11) 2_776 2_666
C10 O7 Rh2 O6 -87.1(11) . .
K3 O7 Rh2 O6 143.5(3) 1_665 .
C10 O7 Rh2 O8 88.9(11) . .
K3 O7 Rh2 O8 -40.5(3) 1_665 .
C10 O7 Rh2 O5 -4(6) . .
K3 O7 Rh2 O5 -133(5) 1_665 .
C10 O7 Rh2 Rh2 1.0(10) . 2_776
K3 O7 Rh2 Rh2 -128.4(2) 1_665 2_776
C10 O7 Rh2 I2 -177.0(10) . .
K3 O7 Rh2 I2 53.6(2) 1_665 .
C10 O7 Rh2 K3 129.4(11) . 1_665
C10 O7 Rh2 K4 -131.2(9) . 2_666
K3 O7 Rh2 K4 99.4(3) 1_665 2_666
K4 I2 Rh2 O6 53.9(3) 2_666 .
K3 I2 Rh2 O6 -135.4(3) 1_665 .
K2 I2 Rh2 O6 157.3(3) . .
K4 I2 Rh2 O8 -126.7(3) 2_666 .
K3 I2 Rh2 O8 44.0(3) 1_665 .
K2 I2 Rh2 O8 -23.3(3) . .
K4 I2 Rh2 O5 -35.7(3) 2_666 .
K3 I2 Rh2 O5 135.1(3) 1_665 .
K2 I2 Rh2 O5 67.7(3) . .
K4 I2 Rh2 O7 143.8(3) 2_666 .
K3 I2 Rh2 O7 -45.4(3) 1_665 .
K2 I2 Rh2 O7 -112.8(3) . .
K4 I2 Rh2 Rh2 106.8(13) 2_666 2_776
K3 I2 Rh2 Rh2 -82.5(13) 1_665 2_776
K2 I2 Rh2 Rh2 -149.8(13) . 2_776
K4 I2 Rh2 K3 -170.74(10) 2_666 1_665
K2 I2 Rh2 K3 -67.33(14) . 1_665
K3 I2 Rh2 K4 170.74(10) 1_665 2_666
K2 I2 Rh2 K4 103.42(14) . 2_666
C16 O11 Rh3 O10 -89.8(11) . .
K1 O11 Rh3 O10 41.9(4) 2_767 .
C16 O11 Rh3 O12 86.0(11) . .
K1 O11 Rh3 O12 -142.3(3) 2_767 .
C16 O11 Rh3 O9 0(6) . .
K1 O11 Rh3 O9 131(5) 2_767 .
C16 O11 Rh3 Rh3 -2.2(11) . 2_767
K1 O11 Rh3 Rh3 129.6(2) 2_767 2_767
C16 O11 Rh3 I3 176.7(11) . .
K1 O11 Rh3 I3 -51.5(2) 2_767 .
C16 O11 Rh3 K2 122.0(10) . .
K1 O11 Rh3 K2 -106.3(3) 2_767 .
C16 O11 Rh3 K1 -131.8(12) . 2_767
C13 O10 Rh3 O11 91.5(11) . .
K1 O10 Rh3 O11 -42.0(3) 2_767 .
C13 O10 Rh3 O12 10(6) . .
K1 O10 Rh3 O12 -123(6) 2_767 .
C13 O10 Rh3 O9 -84.1(11) . .
K1 O10 Rh3 O9 142.4(3) 2_767 .
C13 O10 Rh3 Rh3 3.6(10) . 2_767
K1 O10 Rh3 Rh3 -129.9(2) 2_767 2_767
C13 O10 Rh3 I3 -177.1(10) . .
K1 O10 Rh3 I3 49.4(2) 2_767 .
C13 O10 Rh3 K2 -123.1(9) . .
K1 O10 Rh3 K2 103.3(3) 2_767 .
C13 O10 Rh3 K1 133.5(11) . 2_767
C13 O12 Rh3 O11 -85.5(11) 2_767 .
K2 O12 Rh3 O11 142.6(4) . .
C13 O12 Rh3 O10 -4(6) 2_767 .
K2 O12 Rh3 O10 -136(6) . .
C13 O12 Rh3 O9 90.1(10) 2_767 .
K2 O12 Rh3 O9 -41.7(4) . .
C13 O12 Rh3 Rh3 2.5(10) 2_767 2_767
K2 O12 Rh3 Rh3 -129.4(3) . 2_767
C13 O12 Rh3 I3 -176.8(10) 2_767 .
K2 O12 Rh3 I3 51.3(3) . .
C13 O12 Rh3 K2 131.8(12) 2_767 .
C13 O12 Rh3 K1 -124.7(10) 2_767 2_767
K2 O12 Rh3 K1 103.5(3) . 2_767
C16 O9 Rh3 O11 -4(6) 2_767 .
K2 O9 Rh3 O11 125(5) . .
C16 O9 Rh3 O10 85.2(11) 2_767 .
K2 O9 Rh3 O10 -145.5(3) . .
C16 O9 Rh3 O12 -90.5(11) 2_767 .
K2 O9 Rh3 O12 38.7(3) . .
C16 O9 Rh3 Rh3 -2.5(11) 2_767 2_767
K2 O9 Rh3 Rh3 126.76(19) . 2_767
C16 O9 Rh3 I3 178.7(11) 2_767 .
K2 O9 Rh3 I3 -52.11(19) . .
C16 O9 Rh3 K2 -129.2(12) 2_767 .
C16 O9 Rh3 K1 124.5(10) 2_767 2_767
K2 O9 Rh3 K1 -106.2(3) . 2_767
K2 I3 Rh3 O11 -132.3(3) . .
K1 I3 Rh3 O11 46.1(3) 2_767 .
K3 I3 Rh3 O11 156.1(3) 1_665 .
K2 I3 Rh3 O10 137.3(3) . .
K1 I3 Rh3 O10 -44.2(3) 2_767 .
K3 I3 Rh3 O10 65.8(3) 1_665 .
K2 I3 Rh3 O12 -43.2(3) . .
K1 I3 Rh3 O12 135.2(3) 2_767 .
K3 I3 Rh3 O12 -114.8(3) 1_665 .
K2 I3 Rh3 O9 47.4(3) . .
K1 I3 Rh3 O9 -134.1(3) 2_767 .
K3 I3 Rh3 O9 -24.1(3) 1_665 .
K2 I3 Rh3 Rh3 -75(3) . 2_767
K1 I3 Rh3 Rh3 104(3) 2_767 2_767
K3 I3 Rh3 Rh3 -146(3) 1_665 2_767
K1 I3 Rh3 K2 178.44(11) 2_767 .
K3 I3 Rh3 K2 -71.58(14) 1_665 .
K2 I3 Rh3 K1 -178.44(11) . 2_767
K3 I3 Rh3 K1 109.99(15) 1_665 2_767
O12 K2 Rh3 O11 -49.6(5) . .
O13 K2 Rh3 O11 -46.8(5) . .
O14 K2 Rh3 O11 -165.1(5) . .
O9 K2 Rh3 O11 -175.5(4) . .
I3 K2 Rh3 O11 68.0(3) . .
I4 K2 Rh3 O11 -113.8(4) . .
Rh4 K2 Rh3 O11 -101.1(4) . .
I2 K2 Rh3 O11 64.5(4) . .
O12 K2 Rh3 O10 176.0(6) . .
O13 K2 Rh3 O10 178.7(5) . .
O14 K2 Rh3 O10 60.4(6) . .
O9 K2 Rh3 O10 50.1(5) . .
I3 K2 Rh3 O10 -66.4(4) . .
I4 K2 Rh3 O10 111.8(4) . .
Rh4 K2 Rh3 O10 124.5(5) . .
I2 K2 Rh3 O10 -70.0(4) . .
O13 K2 Rh3 O12 2.7(5) . .
O14 K2 Rh3 O12 -115.6(6) . .
O9 K2 Rh3 O12 -125.9(5) . .
I3 K2 Rh3 O12 117.6(4) . .
I4 K2 Rh3 O12 -64.2(4) . .
Rh4 K2 Rh3 O12 -51.5(4) . .
I2 K2 Rh3 O12 114.0(4) . .
O12 K2 Rh3 O9 125.9(5) . .
O13 K2 Rh3 O9 128.7(5) . .
O14 K2 Rh3 O9 10.4(5) . .
I3 K2 Rh3 O9 -116.5(3) . .
I4 K2 Rh3 O9 61.7(3) . .
Rh4 K2 Rh3 O9 74.4(4) . .
I2 K2 Rh3 O9 -120.0(3) . .
O12 K2 Rh3 Rh3 61.0(4) . 2_767
O13 K2 Rh3 Rh3 63.7(4) . 2_767
O14 K2 Rh3 Rh3 -54.6(4) . 2_767
O9 K2 Rh3 Rh3 -65.0(3) . 2_767
I3 K2 Rh3 Rh3 178.54(9) . 2_767
I4 K2 Rh3 Rh3 -3.26(13) . 2_767
Rh4 K2 Rh3 Rh3 9.4(2) . 2_767
I2 K2 Rh3 Rh3 175.00(10) . 2_767
O12 K2 Rh3 I3 -117.6(4) . .
O13 K2 Rh3 I3 -114.8(4) . .
O14 K2 Rh3 I3 126.9(4) . .
O9 K2 Rh3 I3 116.5(3) . .
I4 K2 Rh3 I3 178.20(11) . .
Rh4 K2 Rh3 I3 -169.1(2) . .
I2 K2 Rh3 I3 -3.54(9) . .
O12 K2 Rh3 K1 -115.9(4) . 2_767
O13 K2 Rh3 K1 -113.2(3) . 2_767
O14 K2 Rh3 K1 128.5(4) . 2_767
O9 K2 Rh3 K1 118.1(3) . 2_767
I3 K2 Rh3 K1 1.62(12) . 2_767
I4 K2 Rh3 K1 179.82(10) . 2_767
Rh4 K2 Rh3 K1 -167.48(18) . 2_767
I2 K2 Rh3 K1 -1.92(17) . 2_767
C19 O15 Rh4 O16 91.7(11) 2_666 .
K4 O15 Rh4 O16 -42.4(3) . .
C19 O15 Rh4 O14 -83.9(11) 2_666 .
K4 O15 Rh4 O14 142.0(3) . .
C19 O15 Rh4 O13 6(5) 2_666 .
K4 O15 Rh4 O13 -128(4) . .
C19 O15 Rh4 Rh4 3.8(10) 2_666 2_666
K4 O15 Rh4 Rh4 -130.3(2) . 2_666
C19 O15 Rh4 I4 -174.2(10) 2_666 .
K4 O15 Rh4 I4 51.7(2) . .
C19 O15 Rh4 K2 -120.6(10) 2_666 .
K4 O15 Rh4 K2 105.3(3) . .
C19 O15 Rh4 K4 134.1(11) 2_666 .
C22 O16 Rh4 O15 -89.0(10) 2_666 .
K4 O16 Rh4 O15 42.9(3) . .
C22 O16 Rh4 O14 5(6) 2_666 .
K4 O16 Rh4 O14 136(5) . .
C22 O16 Rh4 O13 85.7(10) 2_666 .
K4 O16 Rh4 O13 -142.4(3) . .
C22 O16 Rh4 Rh4 -1.9(9) 2_666 2_666
K4 O16 Rh4 Rh4 130.0(2) . 2_666
C22 O16 Rh4 I4 -180.0(9) 2_666 .
K4 O16 Rh4 I4 -48.1(2) . .
C22 O16 Rh4 K2 122.5(9) 2_666 .
K4 O16 Rh4 K2 -105.6(3) . .
C22 O16 Rh4 K4 -131.9(10) 2_666 .
C22 O14 Rh4 O15 84.1(10) . .
K2 O14 Rh4 O15 -145.5(3) . .
C22 O14 Rh4 O16 -9(6) . .
K2 O14 Rh4 O16 121(5) . .
C22 O14 Rh4 O13 -90.6(10) . .
K2 O14 Rh4 O13 39.8(3) . .
C22 O14 Rh4 Rh4 -3.0(10) . 2_666
K2 O14 Rh4 Rh4 127.4(2) . 2_666
C22 O14 Rh4 I4 175.1(10) . .
K2 O14 Rh4 I4 -54.4(2) . .
C22 O14 Rh4 K2 -130.4(11) . .
C22 O14 Rh4 K4 124.5(9) . .
K2 O14 Rh4 K4 -105.0(3) . .
C19 O13 Rh4 O15 1(5) . .
K2 O13 Rh4 O15 -130(4) . .
C19 O13 Rh4 O16 -84.6(10) . .
K2 O13 Rh4 O16 144.3(3) . .
C19 O13 Rh4 O14 91.0(10) . .
K2 O13 Rh4 O14 -40.1(3) . .
C19 O13 Rh4 Rh4 3.2(10) . 2_666
K2 O13 Rh4 Rh4 -127.9(2) . 2_666
C19 O13 Rh4 I4 -178.8(10) . .
K2 O13 Rh4 I4 50.1(2) . .
C19 O13 Rh4 K2 131.1(11) . .
C19 O13 Rh4 K4 -123.7(9) . .
K2 O13 Rh4 K4 105.2(3) . .
K4 I4 Rh4 O15 -46.5(3) . .
K2 I4 Rh4 O15 137.2(3) . .
K1 I4 Rh4 O15 -110.6(4) . .
K4 I4 Rh4 O16 43.0(3) . .
K2 I4 Rh4 O16 -133.3(3) . .
K1 I4 Rh4 O16 -21.1(5) . .
K4 I4 Rh4 O14 -137.3(3) . .
K2 I4 Rh4 O14 46.4(3) . .
K1 I4 Rh4 O14 158.6(5) . .
K4 I4 Rh4 O13 133.5(3) . .
K2 I4 Rh4 O13 -42.8(3) . .
K1 I4 Rh4 O13 69.4(4) . .
K4 I4 Rh4 Rh4 -93.1(15) . 2_666
K2 I4 Rh4 Rh4 90.5(15) . 2_666
K1 I4 Rh4 Rh4 -157.3(14) . 2_666
K4 I4 Rh4 K2 176.32(10) . .
K1 I4 Rh4 K2 112.2(4) . .
K2 I4 Rh4 K4 -176.32(10) . .
K1 I4 Rh4 K4 -64.1(4) . .
O12 K2 Rh4 O15 -111.2(4) . .
O13 K2 Rh4 O15 174.6(5) . .
O14 K2 Rh4 O15 49.0(5) . .
O9 K2 Rh4 O15 -40.7(4) . .
I3 K2 Rh4 O15 137.4(6) . .
I4 K2 Rh4 O15 -64.8(3) . .
Rh3 K2 Rh4 O15 -81.9(4) . .
I2 K2 Rh4 O15 110.6(3) . .
O12 K2 Rh4 O16 24.7(4) . .
O13 K2 Rh4 O16 -49.5(5) . .
O14 K2 Rh4 O16 -175.1(5) . .
O9 K2 Rh4 O16 95.2(4) . .
I3 K2 Rh4 O16 -86.7(6) . .
I4 K2 Rh4 O16 71.1(4) . .
Rh3 K2 Rh4 O16 54.0(4) . .
I2 K2 Rh4 O16 -113.5(4) . .
O12 K2 Rh4 O14 -160.2(4) . .
O13 K2 Rh4 O14 125.6(5) . .
O9 K2 Rh4 O14 -89.7(4) . .
I3 K2 Rh4 O14 88.4(6) . .
I4 K2 Rh4 O14 -113.8(3) . .
Rh3 K2 Rh4 O14 -130.9(4) . .
I2 K2 Rh4 O14 61.6(3) . .
O12 K2 Rh4 O13 74.3(4) . .
O14 K2 Rh4 O13 -125.6(5) . .
O9 K2 Rh4 O13 144.7(4) . .
I3 K2 Rh4 O13 -37.2(6) . .
I4 K2 Rh4 O13 120.6(3) . .
Rh3 K2 Rh4 O13 103.5(4) . .
I2 K2 Rh4 O13 -64.0(3) . .
O12 K2 Rh4 Rh4 136.7(3) . 2_666
O13 K2 Rh4 Rh4 62.4(3) . 2_666
O14 K2 Rh4 Rh4 -63.1(3) . 2_666
O9 K2 Rh4 Rh4 -152.8(2) . 2_666
I3 K2 Rh4 Rh4 25.3(6) . 2_666
I4 K2 Rh4 Rh4 -176.97(8) . 2_666
Rh3 K2 Rh4 Rh4 165.98(17) . 2_666
I2 K2 Rh4 Rh4 -1.56(12) . 2_666
O12 K2 Rh4 I4 -46.3(3) . .
O13 K2 Rh4 I4 -120.6(3) . .
O14 K2 Rh4 I4 113.8(3) . .
O9 K2 Rh4 I4 24.2(2) . .
I3 K2 Rh4 I4 -157.8(6) . .
Rh3 K2 Rh4 I4 -17.05(17) . .
I2 K2 Rh4 I4 175.41(11) . .
O12 K2 Rh4 K4 -42.5(3) . .
O13 K2 Rh4 K4 -116.8(3) . .
O14 K2 Rh4 K4 117.7(3) . .
O9 K2 Rh4 K4 28.0(3) . .
I3 K2 Rh4 K4 -153.9(5) . .
I4 K2 Rh4 K4 3.84(11) . .
Rh3 K2 Rh4 K4 -13.2(2) . .
I2 K2 Rh4 K4 179.25(8) . .
O17 K4 Rh4 O15 24.3(6) . .
O5 K4 Rh4 O15 -132.8(4) 2_666 .
O16 K4 Rh4 O15 -122.5(5) . .
O6 K4 Rh4 O15 -67.9(7) 2_666 .
I4 K4 Rh4 O15 115.9(3) . .
I2 K4 Rh4 O15 -61.5(3) 2_666 .
Rh2 K4 Rh4 O15 -96.6(4) 2_666 .
I1 K4 Rh4 O15 133.5(4) . .
O17 K4 Rh4 O16 146.8(6) . .
O5 K4 Rh4 O16 -10.4(4) 2_666 .
O15 K4 Rh4 O16 122.5(5) . .
O6 K4 Rh4 O16 54.5(6) 2_666 .
I4 K4 Rh4 O16 -121.6(3) . .
I2 K4 Rh4 O16 61.0(3) 2_666 .
Rh2 K4 Rh4 O16 25.8(3) 2_666 .
I1 K4 Rh4 O16 -104.0(3) . .
O17 K4 Rh4 O14 -29.2(6) . .
O5 K4 Rh4 O14 173.6(4) 2_666 .
O16 K4 Rh4 O14 -176.0(5) . .
O15 K4 Rh4 O14 -53.6(5) . .
O6 K4 Rh4 O14 -121.5(7) 2_666 .
I4 K4 Rh4 O14 62.3(3) . .
I2 K4 Rh4 O14 -115.1(3) 2_666 .
Rh2 K4 Rh4 O14 -150.2(3) 2_666 .
I1 K4 Rh4 O14 80.0(4) . .
O17 K4 Rh4 O13 -161.1(6) . .
O5 K4 Rh4 O13 41.8(5) 2_666 .
O16 K4 Rh4 O13 52.1(5) . .
O15 K4 Rh4 O13 174.6(5) . .
O6 K4 Rh4 O13 106.7(7) 2_666 .
I4 K4 Rh4 O13 -69.5(4) . .
I2 K4 Rh4 O13 113.1(4) 2_666 .
Rh2 K4 Rh4 O13 78.0(4) 2_666 .
I1 K4 Rh4 O13 -51.9(4) . .
O17 K4 Rh4 Rh4 85.4(5) . 2_666
O5 K4 Rh4 Rh4 -71.8(3) 2_666 2_666
O16 K4 Rh4 Rh4 -61.5(3) . 2_666
O15 K4 Rh4 Rh4 61.0(3) . 2_666
O6 K4 Rh4 Rh4 -6.9(6) 2_666 2_666
I4 K4 Rh4 Rh4 176.91(9) . 2_666
I2 K4 Rh4 Rh4 -0.49(13) 2_666 2_666
Rh2 K4 Rh4 Rh4 -35.63(17) 2_666 2_666
I1 K4 Rh4 Rh4 -165.47(10) . 2_666
O17 K4 Rh4 I4 -91.6(5) . .
O5 K4 Rh4 I4 111.3(2) 2_666 .
O16 K4 Rh4 I4 121.6(3) . .
O15 K4 Rh4 I4 -115.9(3) . .
O6 K4 Rh4 I4 176.2(6) 2_666 .
I2 K4 Rh4 I4 -177.40(11) 2_666 .
Rh2 K4 Rh4 I4 147.46(15) 2_666 .
I1 K4 Rh4 I4 17.62(9) . .
O17 K4 Rh4 K2 -95.5(5) . .
O5 K4 Rh4 K2 107.3(2) 2_666 .
O16 K4 Rh4 K2 117.7(3) . .
O15 K4 Rh4 K2 -119.8(3) . .
O6 K4 Rh4 K2 172.2(6) 2_666 .
I4 K4 Rh4 K2 -3.92(11) . .
I2 K4 Rh4 K2 178.69(9) 2_666 .
Rh2 K4 Rh4 K2 143.55(12) 2_666 .
I1 K4 Rh4 K2 13.71(17) . .
